data_1513081
loop_
_publ_author_name
'Mandai, Toshihiko'
'Nozawa, Risa'
'Tsuzuki, Seiji'
'Yoshida, Kazuki'
'Ueno, Kazuhide'
'Dokko, Kaoru'
'Watanabe, Masayoshi'

_publ_section_title
;
 Phase diagrams and solvate structures of binary mixtures of glymes and na
 salts.
;
_journal_issue 48
_journal_name_full 'The journal of physical chemistry. B'
_journal_page_first 15072
_journal_page_last 15085
_journal_paper_doi 10.1021/jp407582m
_journal_volume 117
_journal_year 2013
_chemical_formula_moiety 'C12 H26 Cl Na O10'
_chemical_formula_sum 'C12 H26 Cl Na O10'
_chemical_formula_weight 388.77
_space_group_IT_number 9
_symmetry_cell_setting monoclinic
_symmetry_Int_Tables_number 9
_symmetry_space_group_name_Hall 'C -2yc'
_symmetry_space_group_name_H-M 'C 1 c 1'
_atom_sites_solution_hydrogens geom
_atom_sites_solution_primary direct
_atom_sites_solution_secondary difmap
_cell_angle_alpha 90.0000
_cell_angle_beta 107.119(4)
_cell_angle_gamma 90.0000
_cell_formula_units_Z 12
_cell_length_a 12.1380(11)
_cell_length_b 30.924(3)
_cell_length_c 15.3413(18)
_cell_measurement_reflns_used 6659
_cell_measurement_temperature 223
_cell_measurement_theta_max 30.43
_cell_measurement_theta_min 1.88
_cell_volume 5503.3(10)
_computing_cell_refinement CrystalClear
_computing_data_collection 'CrystalClear (Rigaku Inc., 2007)'
_computing_data_reduction CrystalClear
_computing_molecular_graphics 'CrystalStructure 4.0'
_computing_publication_material 'CrystalStructure 4.0 (Rigaku, 2010)'
_computing_structure_refinement 'SHELXL97 (Sheldrick, 2008)'
_computing_structure_solution 'SIR92 (Altomare, et al., 1994)'
_diffrn_ambient_temperature 223
_diffrn_detector_area_resol_mean 7.314
_diffrn_measured_fraction_theta_full 0.899
_diffrn_measured_fraction_theta_max 0.899
_diffrn_measurement_device_type 'Rigaku Mercury70'
_diffrn_measurement_method \w
_diffrn_radiation_type 'Mo K\a'
_diffrn_radiation_wavelength 0.71075
_diffrn_reflns_av_R_equivalents 0.0419
_diffrn_reflns_limit_h_max 17
_diffrn_reflns_limit_h_min -17
_diffrn_reflns_limit_k_max 41
_diffrn_reflns_limit_k_min -44
_diffrn_reflns_limit_l_max 21
_diffrn_reflns_limit_l_min -12
_diffrn_reflns_number 23398
_diffrn_reflns_theta_full 30.55
_diffrn_reflns_theta_max 30.55
_diffrn_standards_number 0
_exptl_absorpt_coefficient_mu 0.277
_exptl_absorpt_correction_T_max 0.933
_exptl_absorpt_correction_T_min 0.917
_exptl_absorpt_correction_type numerical
_exptl_absorpt_process_details 'NUMABS (Rigaku, 1999)'
_exptl_crystal_colour colorless
_exptl_crystal_density_diffrn 1.408
_exptl_crystal_density_method 'not measured'
_exptl_crystal_description prism
_exptl_crystal_F_000 2472.00
_exptl_crystal_size_max 0.450
_exptl_crystal_size_mid 0.300
_exptl_crystal_size_min 0.250
_refine_diff_density_max 0.540
_refine_diff_density_min -0.350
_refine_ls_abs_structure_details 'Flack, H. D. (1983), Acta Cryst. A39, 876-881.  2366 Friedel Pairs'
_refine_ls_abs_structure_Flack 0.14(7)
_refine_ls_extinction_method none
_refine_ls_goodness_of_fit_ref 1.052
_refine_ls_hydrogen_treatment constr
_refine_ls_number_parameters 649
_refine_ls_number_reflns 9963
_refine_ls_number_restraints 2
_refine_ls_R_factor_gt 0.0580
_refine_ls_shift/su_max 0.001
_refine_ls_structure_factor_coef Fsqd
_refine_ls_weighting_details 'w = 1/[\s^2^(Fo^2^)+(0.0740P)^2^+1.4010P] where P=(Fo^2^+2Fc^2^)/3'
_refine_ls_weighting_scheme calc
_refine_ls_wR_factor_ref 0.1569
_reflns_number_gt 7231
_reflns_number_total 9963
_reflns_threshold_expression F^2^>2.0\s(F^2^)
_cod_data_source_file jp407582m_si_002.cif
_cod_data_source_block NaG5ClO4
_cod_original_cell_volume 5503.4(10)
_cod_database_code 1513081

loop_
_symmetry_equiv_pos_site_id
_symmetry_equiv_pos_as_xyz
1 +X,+Y,+Z
2 +X,-Y,1/2+Z
3 1/2+X,1/2+Y,+Z
4 1/2+X,1/2-Y,1/2+Z

loop_
_atom_site_label
_atom_site_type_symbol
_atom_site_fract_x
_atom_site_fract_y
_atom_site_fract_z
_atom_site_U_iso_or_equiv
_atom_site_adp_type
_atom_site_occupancy
_atom_site_symmetry_multiplicity
_atom_site_calc_flag
_atom_site_refinement_flags
Cl1 Cl -0.13220(9) 0.57882(3) -0.52316(7) 0.0433(3) Uani 1.0 4 d .
Cl2 Cl 0.37026(10) 0.58661(4) -0.04069(8) 0.0464(3) Uani 1.0 4 d .
Cl3 Cl 0.88437(9) 0.75329(3) -0.04280(7) 0.0436(3) Uani 1.0 4 d .
Na1 Na -0.21824(15) 0.57846(5) -0.33824(12) 0.0435(4) Uani 1.0 4 d .
Na2 Na 0.27530(15) 0.58497(5) 0.15375(13) 0.0424(4) Uani 1.0 4 d .
Na3 Na 0.79786(15) 0.74732(5) 0.15071(12) 0.0422(4) Uani 1.0 4 d .
O1 O -0.3554(3) 0.51499(10) -0.3638(3) 0.0516(8) Uani 1.0 4 d .
O2 O -0.4128(3) 0.59768(10) -0.4301(3) 0.0494(8) Uani 1.0 4 d .
O3 O -0.2573(3) 0.65619(10) -0.3307(2) 0.0508(8) Uani 1.0 4 d .
O4 O -0.0424(3) 0.61881(11) -0.2776(3) 0.0563(8) Uani 1.0 4 d .
O5 O -0.0715(3) 0.53094(10) -0.2365(2) 0.0482(8) Uani 1.0 4 d .
O6 O -0.2152(4) 0.57841(11) -0.1666(3) 0.0658(11) Uani 1.0 4 d .
O7 O -0.1589(5) 0.54729(12) -0.4649(3) 0.0858(14) Uani 1.0 4 d .
O8 O -0.1639(5) 0.62026(12) -0.4981(3) 0.0854(14) Uani 1.0 4 d .
O9 O -0.0142(4) 0.57753(17) -0.5136(4) 0.0993(17) Uani 1.0 4 d .
O10 O -0.1935(4) 0.56931(12) -0.6146(3) 0.0673(10) Uani 1.0 4 d .
O11 O 0.3068(3) 0.50712(10) 0.1442(2) 0.0530(8) Uani 1.0 4 d .
O12 O 0.4216(3) 0.55883(10) 0.2908(2) 0.0490(8) Uani 1.0 4 d .
O13 O 0.4169(3) 0.64192(10) 0.2306(2) 0.0509(8) Uani 1.0 4 d .
O14 O 0.2013(3) 0.65934(9) 0.1175(2) 0.0481(8) Uani 1.0 4 d .
O15 O 0.0630(3) 0.58899(10) 0.0606(3) 0.0482(8) Uani 1.0 4 d .
O16 O 0.1391(3) 0.56738(13) 0.2451(3) 0.0606(9) Uani 1.0 4 d .
O17 O 0.4011(5) 0.58917(13) 0.0547(3) 0.0792(13) Uani 1.0 4 d .
O18 O 0.3232(4) 0.62722(13) -0.0786(3) 0.0837(13) Uani 1.0 4 d .
O19 O 0.4708(5) 0.57897(14) -0.0672(4) 0.0952(16) Uani 1.0 4 d .
O20 O 0.2929(5) 0.55168(17) -0.0704(4) 0.1149(19) Uani 1.0 4 d .
O21 O 0.9859(3) 0.74345(10) 0.2688(3) 0.0506(8) Uani 1.0 4 d .
O22 O 0.8696(3) 0.81868(10) 0.2039(2) 0.0467(7) Uani 1.0 4 d .
O23 O 0.6462(3) 0.80369(10) 0.1071(2) 0.0494(8) Uani 1.0 4 d .
O24 O 0.6243(3) 0.72155(10) 0.0387(3) 0.0513(8) Uani 1.0 4 d .
O25 O 0.7864(3) 0.66730(10) 0.1587(3) 0.0548(9) Uani 1.0 4 d .
O26 O 0.7133(5) 0.72041(14) 0.2733(3) 0.0871(14) Uani 1.0 4 d .
O27 O 0.9105(4) 0.73806(14) 0.0481(3) 0.0750(12) Uani 1.0 4 d .
O28 O 0.8130(4) 0.79045(12) -0.0514(3) 0.0765(12) Uani 1.0 4 d .
O29 O 0.9889(3) 0.76438(14) -0.0610(3) 0.0727(11) Uani 1.0 4 d .
O30 O 0.8273(4) 0.72062(15) -0.1036(3) 0.0951(15) Uani 1.0 4 d .
C1 C -0.3084(6) 0.47320(17) -0.3676(5) 0.0712(16) Uani 1.0 4 d .
C2 C -0.4510(5) 0.52308(16) -0.4409(4) 0.0596(13) Uani 1.0 4 d .
C3 C -0.4984(5) 0.56681(17) -0.4329(4) 0.0603(13) Uani 1.0 4 d .
C4 C -0.4480(5) 0.64091(15) -0.4171(4) 0.0567(13) Uani 1.0 4 d .
C5 C -0.3482(5) 0.67041(14) -0.4078(3) 0.0541(12) Uani 1.0 4 d .
C6 C -0.1547(6) 0.68136(16) -0.3157(4) 0.0657(15) Uani 1.0 4 d .
C7 C -0.0618(6) 0.65995(17) -0.2444(4) 0.0701(16) Uani 1.0 4 d .
C8 C 0.0458(5) 0.59546(19) -0.2150(4) 0.0661(15) Uani 1.0 4 d .
C9 C 0.0349(5) 0.54854(18) -0.2403(4) 0.0604(13) Uani 1.0 4 d .
C10 C -0.0761(5) 0.52386(16) -0.1461(4) 0.0566(12) Uani 1.0 4 d .
C11 C -0.1946(5) 0.53425(15) -0.1424(4) 0.0532(12) Uani 1.0 4 d .
C12 C -0.3180(6) 0.5938(2) -0.1553(5) 0.0801(19) Uani 1.0 4 d .
C13 C 0.2199(5) 0.48125(16) 0.0843(4) 0.0598(13) Uani 1.0 4 d .
C14 C 0.3473(5) 0.48977(16) 0.2331(4) 0.0553(12) Uani 1.0 4 d .
C15 C 0.4536(5) 0.51427(16) 0.2819(4) 0.0585(13) Uani 1.0 4 d .
C16 C 0.5191(4) 0.58624(16) 0.3230(4) 0.0560(13) Uani 1.0 4 d .
C17 C 0.4764(5) 0.63149(17) 0.3214(4) 0.0547(12) Uani 1.0 4 d .
C18 C 0.3731(5) 0.68490(15) 0.2190(4) 0.0595(14) Uani 1.0 4 d .
C19 C 0.2942(5) 0.68836(15) 0.1241(4) 0.0560(12) Uani 1.0 4 d .
C20 C 0.1182(4) 0.65954(15) 0.0297(3) 0.0501(11) Uani 1.0 4 d .
C21 C 0.0209(5) 0.63194(16) 0.0373(4) 0.0521(11) Uani 1.0 4 d .
C22 C -0.0061(5) 0.56443(16) 0.1039(4) 0.0583(13) Uani 1.0 4 d .
C23 C 0.0205(5) 0.57482(18) 0.2029(4) 0.0625(14) Uani 1.0 4 d .
C24 C 0.1717(6) 0.5761(3) 0.3403(4) 0.087(3) Uani 1.0 4 d .
C25 C 1.0632(5) 0.71190(17) 0.2567(4) 0.0724(17) Uani 1.0 4 d .
C26 C 1.0402(4) 0.78472(15) 0.2908(4) 0.0480(11) Uani 1.0 4 d .
C27 C 0.9505(4) 0.81716(15) 0.2924(3) 0.0467(10) Uani 1.0 4 d .
C28 C 0.7830(5) 0.85054(15) 0.1983(4) 0.0576(13) Uani 1.0 4 d .
C29 C 0.6945(5) 0.84581(15) 0.1082(4) 0.0577(13) Uani 1.0 4 d .
C30 C 0.5622(5) 0.79379(17) 0.0231(4) 0.0557(12) Uani 1.0 4 d .
C31 C 0.5253(5) 0.74880(17) 0.0287(4) 0.0605(14) Uani 1.0 4 d .
C32 C 0.6012(5) 0.67635(16) 0.0451(4) 0.0604(13) Uani 1.0 4 d .
C33 C 0.7128(5) 0.65330(15) 0.0722(4) 0.0584(13) Uani 1.0 4 d .
C34 C 0.7539(6) 0.64993(18) 0.2329(4) 0.0746(17) Uani 1.0 4 d .
C35 C 0.7772(6) 0.68204(18) 0.3075(4) 0.0738(17) Uani 1.0 4 d .
C36 C 0.6995(6) 0.7476(2) 0.3403(5) 0.0805(19) Uani 1.0 4 d .
H1A H -0.2829 0.4710 -0.4217 0.0854 Uiso 1.0 4 calc R
H1B H -0.3669 0.4515 -0.3699 0.0854 Uiso 1.0 4 calc R
H1C H -0.2434 0.4686 -0.3137 0.0854 Uiso 1.0 4 calc R
H2A H -0.5105 0.5011 -0.4449 0.0715 Uiso 1.0 4 calc R
H2B H -0.4270 0.5215 -0.4965 0.0715 Uiso 1.0 4 calc R
H3A H -0.5660 0.5723 -0.4852 0.0723 Uiso 1.0 4 calc R
H3B H -0.5221 0.5685 -0.3772 0.0723 Uiso 1.0 4 calc R
H4A H -0.4732 0.6423 -0.3621 0.0680 Uiso 1.0 4 calc R
H4B H -0.5125 0.6496 -0.4694 0.0680 Uiso 1.0 4 calc R
H5A H -0.3232 0.6694 -0.4629 0.0649 Uiso 1.0 4 calc R
H5B H -0.3698 0.7002 -0.3987 0.0649 Uiso 1.0 4 calc R
H6A H -0.1674 0.7106 -0.2963 0.0788 Uiso 1.0 4 calc R
H6B H -0.1331 0.6835 -0.3724 0.0788 Uiso 1.0 4 calc R
H7A H 0.0088 0.6773 -0.2304 0.0841 Uiso 1.0 4 calc R
H7B H -0.0845 0.6568 -0.1885 0.0841 Uiso 1.0 4 calc R
H8A H 0.0396 0.5992 -0.1532 0.0793 Uiso 1.0 4 calc R
H8B H 0.1212 0.6063 -0.2161 0.0793 Uiso 1.0 4 calc R
H9A H 0.0412 0.5451 -0.3022 0.0725 Uiso 1.0 4 calc R
H9B H 0.0984 0.5325 -0.1986 0.0725 Uiso 1.0 4 calc R
H10A H -0.0196 0.5423 -0.1034 0.0679 Uiso 1.0 4 calc R
H10B H -0.0576 0.4936 -0.1287 0.0679 Uiso 1.0 4 calc R
H11A H -0.2514 0.5159 -0.1852 0.0639 Uiso 1.0 4 calc R
H11B H -0.2004 0.5293 -0.0809 0.0639 Uiso 1.0 4 calc R
H12A H -0.3154 0.5914 -0.0917 0.0962 Uiso 1.0 4 calc R
H12B H -0.3819 0.5769 -0.1925 0.0962 Uiso 1.0 4 calc R
H12C H -0.3282 0.6239 -0.1740 0.0962 Uiso 1.0 4 calc R
H13A H 0.2483 0.4520 0.0837 0.0717 Uiso 1.0 4 calc R
H13B H 0.2004 0.4932 0.0232 0.0717 Uiso 1.0 4 calc R
H13C H 0.1519 0.4809 0.1053 0.0717 Uiso 1.0 4 calc R
H14A H 0.3650 0.4590 0.2304 0.0664 Uiso 1.0 4 calc R
H14B H 0.2887 0.4929 0.2650 0.0664 Uiso 1.0 4 calc R
H15A H 0.4886 0.5017 0.3423 0.0702 Uiso 1.0 4 calc R
H15B H 0.5098 0.5128 0.2473 0.0702 Uiso 1.0 4 calc R
H16A H 0.5696 0.5836 0.2838 0.0672 Uiso 1.0 4 calc R
H16B H 0.5631 0.5781 0.3853 0.0672 Uiso 1.0 4 calc R
H17A H 0.4248 0.6340 0.3597 0.0656 Uiso 1.0 4 calc R
H17B H 0.5413 0.6513 0.3450 0.0656 Uiso 1.0 4 calc R
H18A H 0.4364 0.7057 0.2283 0.0714 Uiso 1.0 4 calc R
H18B H 0.3310 0.6910 0.2632 0.0714 Uiso 1.0 4 calc R
H19A H 0.2654 0.7180 0.1116 0.0673 Uiso 1.0 4 calc R
H19B H 0.3350 0.6806 0.0799 0.0673 Uiso 1.0 4 calc R
H20A H 0.1517 0.6478 -0.0162 0.0601 Uiso 1.0 4 calc R
H20B H 0.0915 0.6891 0.0121 0.0601 Uiso 1.0 4 calc R
H21A H -0.0107 0.6434 0.0844 0.0625 Uiso 1.0 4 calc R
H21B H -0.0405 0.6317 -0.0209 0.0625 Uiso 1.0 4 calc R
H22A H 0.0072 0.5335 0.0969 0.0699 Uiso 1.0 4 calc R
H22B H -0.0877 0.5704 0.0735 0.0699 Uiso 1.0 4 calc R
H23A H 0.0017 0.6051 0.2107 0.0750 Uiso 1.0 4 calc R
H23B H -0.0257 0.5565 0.2309 0.0750 Uiso 1.0 4 calc R
H24A H 0.1273 0.5580 0.3690 0.1048 Uiso 1.0 4 calc R
H24B H 0.1568 0.6063 0.3500 0.1048 Uiso 1.0 4 calc R
H24C H 0.2531 0.5701 0.3667 0.1048 Uiso 1.0 4 calc R
H25A H 1.0428 0.7037 0.1928 0.0869 Uiso 1.0 4 calc R
H25B H 1.0593 0.6867 0.2932 0.0869 Uiso 1.0 4 calc R
H25C H 1.1409 0.7235 0.2755 0.0869 Uiso 1.0 4 calc R
H26A H 1.0784 0.7928 0.2452 0.0575 Uiso 1.0 4 calc R
H26B H 1.0985 0.7835 0.3506 0.0575 Uiso 1.0 4 calc R
H27A H 0.9117 0.8089 0.3377 0.0560 Uiso 1.0 4 calc R
H27B H 0.9859 0.8456 0.3089 0.0560 Uiso 1.0 4 calc R
H28A H 0.8169 0.8795 0.2041 0.0691 Uiso 1.0 4 calc R
H28B H 0.7477 0.8464 0.2475 0.0691 Uiso 1.0 4 calc R
H29A H 0.6347 0.8680 0.1006 0.0693 Uiso 1.0 4 calc R
H29B H 0.7299 0.8488 0.0587 0.0693 Uiso 1.0 4 calc R
H30A H 0.5953 0.7970 -0.0276 0.0669 Uiso 1.0 4 calc R
H30B H 0.4962 0.8134 0.0129 0.0669 Uiso 1.0 4 calc R
H31A H 0.4955 0.7453 0.0812 0.0726 Uiso 1.0 4 calc R
H31B H 0.4641 0.7411 -0.0267 0.0726 Uiso 1.0 4 calc R
H32A H 0.5530 0.6656 -0.0139 0.0725 Uiso 1.0 4 calc R
H32B H 0.5601 0.6716 0.0906 0.0725 Uiso 1.0 4 calc R
H33A H 0.6986 0.6222 0.0750 0.0701 Uiso 1.0 4 calc R
H33B H 0.7522 0.6580 0.0256 0.0701 Uiso 1.0 4 calc R
H34A H 0.7977 0.6234 0.2545 0.0895 Uiso 1.0 4 calc R
H34B H 0.6717 0.6426 0.2132 0.0895 Uiso 1.0 4 calc R
H35A H 0.7538 0.6705 0.3588 0.0885 Uiso 1.0 4 calc R
H35B H 0.8598 0.6886 0.3289 0.0885 Uiso 1.0 4 calc R
H36A H 0.7745 0.7562 0.3796 0.0966 Uiso 1.0 4 calc R
H36B H 0.6574 0.7327 0.3761 0.0966 Uiso 1.0 4 calc R
H36C H 0.6568 0.7731 0.3124 0.0966 Uiso 1.0 4 calc R

loop_
_atom_site_aniso_label
_atom_site_aniso_U_11
_atom_site_aniso_U_22
_atom_site_aniso_U_33
_atom_site_aniso_U_12
_atom_site_aniso_U_13
_atom_site_aniso_U_23
Cl1 0.0460(6) 0.0450(6) 0.0408(6) 0.0015(5) 0.0156(5) -0.0018(5)
Cl2 0.0422(6) 0.0552(6) 0.0430(6) -0.0020(5) 0.0142(5) 0.0024(5)
Cl3 0.0378(6) 0.0535(6) 0.0398(6) 0.0018(5) 0.0117(5) -0.0015(5)
Na1 0.0433(11) 0.0394(9) 0.0477(11) 0.0016(8) 0.0133(9) -0.0026(7)
Na2 0.0415(10) 0.0404(9) 0.0448(9) -0.0017(7) 0.0121(8) 0.0012(7)
Na3 0.0407(10) 0.0417(9) 0.0424(9) 0.0023(7) 0.0095(8) -0.0001(7)
O1 0.051(2) 0.0460(17) 0.0537(19) 0.0010(15) 0.0092(16) -0.0072(14)
O2 0.0489(19) 0.0477(17) 0.0534(19) 0.0036(15) 0.0176(16) -0.0003(15)
O3 0.066(3) 0.0434(17) 0.0432(17) -0.0022(16) 0.0162(16) 0.0020(13)
O4 0.060(3) 0.0523(19) 0.055(2) -0.0087(17) 0.0160(18) -0.0015(16)
O5 0.0446(18) 0.0504(18) 0.0499(18) -0.0017(14) 0.0142(15) -0.0018(14)
O6 0.076(3) 0.056(2) 0.079(3) 0.0169(18) 0.045(3) 0.0144(18)
O7 0.138(4) 0.068(3) 0.064(3) -0.017(3) 0.050(3) 0.006(2)
O8 0.124(4) 0.053(3) 0.084(3) 0.025(3) 0.038(3) -0.011(2)
O9 0.044(3) 0.138(5) 0.118(5) -0.010(3) 0.026(3) -0.040(3)
O10 0.084(3) 0.066(3) 0.0389(18) 0.005(2) -0.0010(18) -0.0055(17)
O11 0.062(3) 0.0485(18) 0.0472(18) -0.0076(16) 0.0140(17) 0.0077(15)
O12 0.0398(17) 0.0565(19) 0.0493(18) -0.0034(15) 0.0107(15) 0.0002(15)
O13 0.059(2) 0.0452(17) 0.0471(18) -0.0026(15) 0.0138(16) -0.0084(14)
O14 0.0484(19) 0.0455(17) 0.0490(18) -0.0017(15) 0.0125(16) -0.0014(14)
O15 0.0411(18) 0.0489(18) 0.0521(19) 0.0025(14) 0.0100(15) 0.0009(14)
O16 0.048(2) 0.083(3) 0.051(2) -0.0002(18) 0.0150(17) 0.0065(18)
O17 0.109(4) 0.088(3) 0.043(2) 0.003(3) 0.027(3) 0.0021(19)
O18 0.078(3) 0.086(3) 0.093(3) 0.023(3) 0.034(3) 0.042(3)
O19 0.088(4) 0.105(4) 0.120(4) 0.022(3) 0.073(4) 0.003(3)
O20 0.110(4) 0.114(4) 0.101(4) -0.057(4) 0.001(4) -0.003(3)
O21 0.0407(18) 0.0488(18) 0.0562(19) 0.0059(14) 0.0048(15) -0.0096(15)
O22 0.0471(19) 0.0448(16) 0.0467(17) 0.0041(14) 0.0115(15) -0.0050(14)
O23 0.0513(19) 0.0515(18) 0.0413(16) 0.0067(15) 0.0075(15) -0.0014(14)
O24 0.0405(17) 0.0517(18) 0.058(2) -0.0014(15) 0.0081(15) 0.0016(15)
O25 0.060(3) 0.0501(19) 0.054(2) -0.0030(16) 0.0173(18) 0.0094(15)
O26 0.113(4) 0.091(3) 0.072(3) 0.035(3) 0.051(3) 0.024(3)
O27 0.067(3) 0.116(4) 0.049(2) 0.017(3) 0.027(2) 0.032(3)
O28 0.062(3) 0.072(3) 0.096(3) 0.025(2) 0.025(3) 0.003(3)
O29 0.051(3) 0.095(3) 0.085(3) 0.001(2) 0.042(2) 0.016(3)
O30 0.074(3) 0.103(4) 0.097(4) -0.009(3) 0.008(3) -0.062(3)
C1 0.071(4) 0.053(3) 0.088(5) 0.006(3) 0.023(4) -0.009(3)
C2 0.063(4) 0.057(3) 0.050(3) -0.012(3) 0.004(3) -0.004(3)
C3 0.044(3) 0.067(4) 0.065(4) -0.002(3) 0.008(3) 0.001(3)
C4 0.062(4) 0.054(3) 0.052(3) 0.019(3) 0.014(3) -0.000(3)
C5 0.076(4) 0.038(3) 0.047(3) 0.008(3) 0.017(3) 0.002(2)
C6 0.087(5) 0.043(3) 0.065(4) -0.013(3) 0.018(4) 0.001(3)
C7 0.079(5) 0.058(4) 0.069(4) -0.025(3) 0.014(4) -0.014(3)
C8 0.041(3) 0.082(4) 0.070(4) -0.011(3) 0.008(3) 0.017(3)
C9 0.042(3) 0.073(4) 0.068(4) 0.005(3) 0.020(3) 0.002(3)
C10 0.062(4) 0.058(3) 0.050(3) 0.010(3) 0.017(3) 0.015(3)
C11 0.061(3) 0.056(3) 0.045(3) 0.005(3) 0.020(3) 0.006(2)
C12 0.079(5) 0.098(5) 0.076(5) 0.029(4) 0.043(4) 0.001(4)
C13 0.058(4) 0.057(3) 0.061(3) -0.017(3) 0.011(3) -0.005(3)
C14 0.066(4) 0.052(3) 0.049(3) 0.002(3) 0.018(3) 0.009(3)
C15 0.066(4) 0.058(3) 0.051(3) 0.011(3) 0.016(3) 0.006(3)
C16 0.037(3) 0.077(4) 0.050(3) -0.008(3) 0.006(3) 0.007(3)
C17 0.048(3) 0.066(3) 0.046(3) -0.019(3) 0.008(3) -0.008(3)
C18 0.071(4) 0.041(3) 0.067(4) -0.007(3) 0.021(3) -0.012(3)
C19 0.060(4) 0.039(3) 0.068(4) -0.001(3) 0.015(3) -0.004(3)
C20 0.050(3) 0.049(3) 0.050(3) 0.006(3) 0.014(3) 0.004(2)
C21 0.047(3) 0.056(3) 0.052(3) 0.010(3) 0.014(3) 0.010(3)
C22 0.042(3) 0.053(3) 0.075(4) -0.012(3) 0.010(3) 0.003(3)
C23 0.046(3) 0.073(4) 0.074(4) -0.005(3) 0.026(3) 0.015(3)
C24 0.065(4) 0.148(7) 0.051(4) -0.002(4) 0.022(3) 0.004(4)
C25 0.065(4) 0.059(4) 0.079(4) 0.028(3) 0.001(3) -0.016(3)
C26 0.035(3) 0.056(3) 0.052(3) -0.0031(19) 0.011(2) -0.001(2)
C27 0.044(3) 0.048(3) 0.046(3) -0.004(2) 0.009(2) -0.007(2)
C28 0.063(4) 0.042(3) 0.065(4) 0.008(3) 0.015(3) -0.007(3)
C29 0.060(4) 0.047(3) 0.062(4) 0.012(3) 0.011(3) 0.004(3)
C30 0.045(3) 0.068(4) 0.048(3) 0.013(3) 0.004(3) -0.002(3)
C31 0.032(3) 0.080(4) 0.061(4) 0.004(3) 0.002(3) -0.008(3)
C32 0.061(4) 0.058(3) 0.055(3) -0.011(3) 0.006(3) -0.000(3)
C33 0.070(4) 0.044(3) 0.057(3) -0.007(3) 0.012(3) -0.002(3)
C34 0.099(5) 0.073(4) 0.054(4) -0.009(4) 0.026(4) 0.020(3)
C35 0.092(5) 0.081(4) 0.057(4) 0.012(4) 0.035(4) 0.027(3)
C36 0.071(5) 0.103(5) 0.078(5) 0.007(4) 0.038(4) -0.002(4)

loop_
_atom_type_symbol
_atom_type_description
_atom_type_scat_dispersion_real
_atom_type_scat_dispersion_imag
_atom_type_scat_source
C C 0.0033 0.0016
;
International Tables for Crystallography
(1992, Vol. C, Tables 4.2.6.8 and 6.1.1.4)
;
H H 0.0000 0.0000
;
International Tables for Crystallography
(1992, Vol. C, Table 6.1.1.4)
;
Cl Cl 0.1484 0.1585
;
International Tables for Crystallography
(1992, Vol. C, Tables 4.2.6.8 and 6.1.1.4)
;
Na Na 0.0362 0.0249
;
International Tables for Crystallography
(1992, Vol. C, Tables 4.2.6.8 and 6.1.1.4)
;
O O 0.0106 0.0060
;
International Tables for Crystallography
(1992, Vol. C, Tables 4.2.6.8 and 6.1.1.4)
;

loop_
_geom_angle_atom_site_label_1
_geom_angle_atom_site_label_2
_geom_angle_atom_site_label_3
_geom_angle
_geom_angle_publ_flag
O7 Cl1 O8 108.6(3) yes
O7 Cl1 O9 109.3(3) yes
O7 Cl1 O10 109.3(3) yes
O8 Cl1 O9 110.3(3) yes
O8 Cl1 O10 110.5(3) yes
O9 Cl1 O10 108.8(3) yes
O17 Cl2 O18 109.1(3) yes
O17 Cl2 O19 108.8(3) yes
O17 Cl2 O20 109.1(3) yes
O18 Cl2 O19 107.7(3) yes
O18 Cl2 O20 113.1(3) yes
O19 Cl2 O20 109.1(4) yes
O27 Cl3 O28 108.3(3) yes
O27 Cl3 O29 108.7(3) yes
O27 Cl3 O30 109.7(3) yes
O28 Cl3 O29 110.0(3) yes
O28 Cl3 O30 110.5(3) yes
O29 Cl3 O30 109.6(3) yes
O1 Na1 O2 67.58(11) yes
O1 Na1 O3 129.68(14) yes
O1 Na1 O4 158.35(13) yes
O1 Na1 O5 87.46(11) yes
O1 Na1 O6 88.23(13) yes
O1 Na1 O7 84.60(15) yes
O2 Na1 O3 67.78(12) yes
O2 Na1 O4 133.89(13) yes
O2 Na1 O5 154.52(14) yes
O2 Na1 O6 107.77(15) yes
O2 Na1 O7 95.61(15) yes
O3 Na1 O4 68.72(13) yes
O3 Na1 O5 131.55(12) yes
O3 Na1 O6 84.21(13) yes
O3 Na1 O7 121.72(15) yes
O4 Na1 O5 70.90(12) yes
O4 Na1 O6 82.15(14) yes
O4 Na1 O7 94.36(17) yes
O5 Na1 O6 64.65(13) yes
O5 Na1 O7 86.67(14) yes
O6 Na1 O7 150.73(14) yes
O11 Na2 O12 68.98(11) yes
O11 Na2 O13 128.52(13) yes
O11 Na2 O14 162.56(12) yes
O11 Na2 O15 99.43(12) yes
O11 Na2 O16 87.75(15) yes
O11 Na2 O17 83.01(15) yes
O12 Na2 O13 66.71(11) yes
O12 Na2 O14 128.46(12) yes
O12 Na2 O15 148.32(15) yes
O12 Na2 O16 83.12(13) yes
O12 Na2 O17 97.04(14) yes
O13 Na2 O14 66.70(11) yes
O13 Na2 O15 132.03(12) yes
O13 Na2 O16 111.24(14) yes
O13 Na2 O17 77.75(14) yes
O14 Na2 O15 65.75(11) yes
O14 Na2 O16 94.10(14) yes
O14 Na2 O17 93.59(15) yes
O15 Na2 O16 66.62(12) yes
O15 Na2 O17 111.09(15) yes
O16 Na2 O17 170.00(15) yes
O21 Na3 O22 68.49(11) yes
O21 Na3 O23 133.29(13) yes
O21 Na3 O24 158.03(13) yes
O21 Na3 O25 88.21(11) yes
O21 Na3 O26 85.87(15) yes
O21 Na3 O27 83.84(14) yes
O22 Na3 O23 67.39(11) yes
O22 Na3 O24 133.48(12) yes
O22 Na3 O25 155.55(12) yes
O22 Na3 O26 103.46(15) yes
O22 Na3 O27 96.46(15) yes
O23 Na3 O24 67.63(11) yes
O23 Na3 O25 131.73(13) yes
O23 Na3 O26 90.01(15) yes
O23 Na3 O27 115.50(15) yes
O24 Na3 O25 70.01(11) yes
O24 Na3 O26 87.76(15) yes
O24 Na3 O27 92.30(14) yes
O25 Na3 O26 66.13(14) yes
O25 Na3 O27 87.96(15) yes
O26 Na3 O27 152.38(16) yes
Na1 O1 C1 117.3(4) yes
Na1 O1 C2 109.4(3) yes
C1 O1 C2 111.5(4) yes
Na1 O2 C3 115.7(3) yes
Na1 O2 C4 115.1(3) yes
C3 O2 C4 113.0(4) yes
Na1 O3 C5 112.0(3) yes
Na1 O3 C6 111.6(3) yes
C5 O3 C6 112.9(4) yes
Na1 O4 C7 112.4(4) yes
Na1 O4 C8 114.0(3) yes
C7 O4 C8 112.9(4) yes
Na1 O5 C9 104.0(3) yes
Na1 O5 C10 118.6(3) yes
C9 O5 C10 113.4(4) yes
Na1 O6 C11 102.2(3) yes
Na1 O6 C12 112.0(4) yes
C11 O6 C12 113.1(5) yes
Cl1 O7 Na1 113.7(3) yes
Na2 O11 C13 119.5(3) yes
Na2 O11 C14 109.4(3) yes
C13 O11 C14 113.0(4) yes
Na2 O12 C15 112.2(3) yes
Na2 O12 C16 114.8(3) yes
C15 O12 C16 112.4(4) yes
Na2 O13 C17 112.8(3) yes
Na2 O13 C18 114.8(3) yes
C17 O13 C18 113.7(4) yes
Na2 O14 C19 110.1(3) yes
Na2 O14 C20 109.0(3) yes
C19 O14 C20 113.0(4) yes
Na2 O15 C21 114.3(3) yes
Na2 O15 C22 110.3(3) yes
C21 O15 C22 113.2(4) yes
Na2 O16 C23 117.2(4) yes
Na2 O16 C24 120.0(4) yes
C23 O16 C24 112.1(5) yes
Cl2 O17 Na2 128.3(3) yes
Na3 O21 C25 116.5(3) yes
Na3 O21 C26 113.1(3) yes
C25 O21 C26 111.9(4) yes
Na3 O22 C27 111.7(3) yes
Na3 O22 C28 115.0(3) yes
C27 O22 C28 111.7(4) yes
Na3 O23 C29 111.6(3) yes
Na3 O23 C30 111.7(3) yes
C29 O23 C30 112.9(4) yes
Na3 O24 C31 114.0(3) yes
Na3 O24 C32 114.7(3) yes
C31 O24 C32 113.8(4) yes
Na3 O25 C33 106.5(3) yes
Na3 O25 C34 116.8(3) yes
C33 O25 C34 112.7(4) yes
Na3 O26 C35 104.4(4) yes
Na3 O26 C36 121.3(4) yes
C35 O26 C36 114.0(5) yes
Cl3 O27 Na3 127.1(3) yes
O1 C2 C3 109.5(4) yes
O2 C3 C2 108.7(5) yes
O2 C4 C5 108.5(5) yes
O3 C5 C4 107.4(4) yes
O3 C6 C7 108.3(5) yes
O4 C7 C6 107.9(5) yes
O4 C8 C9 109.2(4) yes
O5 C9 C8 111.9(5) yes
O5 C10 C11 108.6(4) yes
O6 C11 C10 107.2(5) yes
O11 C14 C15 107.1(5) yes
O12 C15 C14 108.3(5) yes
O12 C16 C17 107.7(4) yes
O13 C17 C16 107.9(4) yes
O13 C18 C19 107.3(4) yes
O14 C19 C18 106.9(5) yes
O14 C20 C21 106.3(4) yes
O15 C21 C20 108.6(4) yes
O15 C22 C23 112.2(4) yes
O16 C23 C22 108.5(5) yes
O21 C26 C27 108.5(4) yes
O22 C27 C26 108.0(4) yes
O22 C28 C29 107.9(5) yes
O23 C29 C28 106.4(4) yes
O23 C30 C31 107.4(4) yes
O24 C31 C30 107.5(5) yes
O24 C32 C33 107.9(5) yes
O25 C33 C32 112.6(5) yes
O25 C34 C35 109.4(5) yes
O26 C35 C34 108.3(5) yes
O1 C1 H1A 109.479 no
O1 C1 H1B 109.475 no
O1 C1 H1C 109.469 no
H1A C1 H1B 109.466 no
H1A C1 H1C 109.468 no
H1B C1 H1C 109.471 no
O1 C2 H2A 109.785 no
O1 C2 H2B 109.781 no
C3 C2 H2A 109.791 no
C3 C2 H2B 109.770 no
H2A C2 H2B 108.234 no
O2 C3 H3A 109.963 no
O2 C3 H3B 109.962 no
C2 C3 H3A 109.938 no
C2 C3 H3B 109.939 no
H3A C3 H3B 108.347 no
O2 C4 H4A 110.000 no
O2 C4 H4B 110.012 no
C5 C4 H4A 110.000 no
C5 C4 H4B 109.994 no
H4A C4 H4B 108.365 no
O3 C5 H5A 110.233 no
O3 C5 H5B 110.245 no
C4 C5 H5A 110.231 no
C4 C5 H5B 110.240 no
H5A C5 H5B 108.515 no
O3 C6 H6A 110.046 no
O3 C6 H6B 110.039 no
C7 C6 H6A 110.038 no
C7 C6 H6B 110.042 no
H6A C6 H6B 108.385 no
O4 C7 H7A 110.109 no
O4 C7 H7B 110.117 no
C6 C7 H7A 110.134 no
C6 C7 H7B 110.124 no
H7A C7 H7B 108.445 no
O4 C8 H8A 109.833 no
O4 C8 H8B 109.841 no
C9 C8 H8A 109.839 no
C9 C8 H8B 109.842 no
H8A C8 H8B 108.264 no
O5 C9 H9A 109.239 no
O5 C9 H9B 109.242 no
C8 C9 H9A 109.220 no
C8 C9 H9B 109.215 no
H9A C9 H9B 107.925 no
O5 C10 H10A 109.975 no
O5 C10 H10B 109.959 no
C11 C10 H10A 109.979 no
C11 C10 H10B 109.969 no
H10A C10 H10B 108.342 no
O6 C11 H11A 110.281 no
O6 C11 H11B 110.268 no
C10 C11 H11A 110.279 no
C10 C11 H11B 110.282 no
H11A C11 H11B 108.548 no
O6 C12 H12A 109.476 no
O6 C12 H12B 109.468 no
O6 C12 H12C 109.463 no
H12A C12 H12B 109.476 no
H12A C12 H12C 109.469 no
H12B C12 H12C 109.474 no
O11 C13 H13A 109.472 no
O11 C13 H13B 109.468 no
O11 C13 H13C 109.454 no
H13A C13 H13B 109.474 no
H13A C13 H13C 109.485 no
H13B C13 H13C 109.473 no
O11 C14 H14A 110.287 no
O11 C14 H14B 110.292 no
C15 C14 H14A 110.293 no
C15 C14 H14B 110.294 no
H14A C14 H14B 108.535 no
O12 C15 H15A 110.045 no
O12 C15 H15B 110.027 no
C14 C15 H15A 110.032 no
C14 C15 H15B 110.034 no
H15A C15 H15B 108.392 no
O12 C16 H16A 110.165 no
O12 C16 H16B 110.162 no
C17 C16 H16A 110.145 no
C17 C16 H16B 110.167 no
H16A C16 H16B 108.467 no
O13 C17 H17A 110.132 no
O13 C17 H17B 110.148 no
C16 C17 H17A 110.128 no
C16 C17 H17B 110.129 no
H17A C17 H17B 108.448 no
O13 C18 H18A 110.265 no
O13 C18 H18B 110.261 no
C19 C18 H18A 110.242 no
C19 C18 H18B 110.239 no
H18A C18 H18B 108.504 no
O14 C19 H19A 110.337 no
O14 C19 H19B 110.333 no
C18 C19 H19A 110.332 no
C18 C19 H19B 110.326 no
H19A C19 H19B 108.569 no
O14 C20 H20A 110.474 no
O14 C20 H20B 110.460 no
C21 C20 H20A 110.479 no
C21 C20 H20B 110.459 no
H20A C20 H20B 108.663 no
O15 C21 H21A 109.965 no
O15 C21 H21B 109.963 no
C20 C21 H21A 109.977 no
C20 C21 H21B 109.971 no
H21A C21 H21B 108.357 no
O15 C22 H22A 109.165 no
O15 C22 H22B 109.166 no
C23 C22 H22A 109.170 no
C23 C22 H22B 109.176 no
H22A C22 H22B 107.889 no
O16 C23 H23A 109.999 no
O16 C23 H23B 109.996 no
C22 C23 H23A 109.997 no
C22 C23 H23B 109.995 no
H23A C23 H23B 108.359 no
O16 C24 H24A 109.468 no
O16 C24 H24B 109.476 no
O16 C24 H24C 109.466 no
H24A C24 H24B 109.469 no
H24A C24 H24C 109.471 no
H24B C24 H24C 109.476 no
O21 C25 H25A 109.471 no
O21 C25 H25B 109.463 no
O21 C25 H25C 109.468 no
H25A C25 H25B 109.480 no
H25A C25 H25C 109.474 no
H25B C25 H25C 109.471 no
O21 C26 H26A 109.989 no
O21 C26 H26B 109.976 no
C27 C26 H26A 109.987 no
C27 C26 H26B 109.987 no
H26A C26 H26B 108.366 no
O22 C27 H27A 110.100 no
O22 C27 H27B 110.095 no
C26 C27 H27A 110.102 no
C26 C27 H27B 110.089 no
H27A C27 H27B 108.422 no
O22 C28 H28A 110.135 no
O22 C28 H28B 110.135 no
C29 C28 H28A 110.130 no
C29 C28 H28B 110.131 no
H28A C28 H28B 108.449 no
O23 C29 H29A 110.455 no
O23 C29 H29B 110.446 no
C28 C29 H29A 110.443 no
C28 C29 H29B 110.459 no
H29A C29 H29B 108.640 no
O23 C30 H30A 110.227 no
O23 C30 H30B 110.222 no
C31 C30 H30A 110.221 no
C31 C30 H30B 110.215 no
H30A C30 H30B 108.515 no
O24 C31 H31A 110.224 no
O24 C31 H31B 110.221 no
C30 C31 H31A 110.197 no
C30 C31 H31B 110.204 no
H31A C31 H31B 108.498 no
O24 C32 H32A 110.117 no
O24 C32 H32B 110.123 no
C33 C32 H32A 110.130 no
C33 C32 H32B 110.124 no
H32A C32 H32B 108.450 no
O25 C33 H33A 109.069 no
O25 C33 H33B 109.063 no
C32 C33 H33A 109.064 no
C32 C33 H33B 109.060 no
H33A C33 H33B 107.823 no
O25 C34 H34A 109.793 no
O25 C34 H34B 109.785 no
C35 C34 H34A 109.795 no
C35 C34 H34B 109.793 no
H34A C34 H34B 108.236 no
O26 C35 H35A 110.035 no
O26 C35 H35B 110.018 no
C34 C35 H35A 110.027 no
C34 C35 H35B 110.032 no
H35A C35 H35B 108.377 no
O26 C36 H36A 109.464 no
O26 C36 H36B 109.483 no
O26 C36 H36C 109.465 no
H36A C36 H36B 109.470 no
H36A C36 H36C 109.471 no
H36B C36 H36C 109.474 no

loop_
_geom_bond_atom_site_label_1
_geom_bond_atom_site_label_2
_geom_bond_distance
_geom_bond_publ_flag
Cl1 O7 1.423(5) yes
Cl1 O8 1.423(5) yes
Cl1 O9 1.396(5) yes
Cl1 O10 1.412(4) yes
Cl2 O17 1.402(4) yes
Cl2 O18 1.430(5) yes
Cl2 O19 1.415(6) yes
Cl2 O20 1.416(6) yes
Cl3 O27 1.417(4) yes
Cl3 O28 1.422(4) yes
Cl3 O29 1.420(5) yes
Cl3 O30 1.411(5) yes
Na1 O1 2.529(4) yes
Na1 O2 2.440(4) yes
Na1 O3 2.459(4) yes
Na1 O4 2.410(4) yes
Na1 O5 2.476(4) yes
Na1 O6 2.623(5) yes
Na1 O7 2.460(6) yes
Na2 O11 2.449(4) yes
Na2 O12 2.455(4) yes
Na2 O13 2.501(4) yes
Na2 O14 2.472(4) yes
Na2 O15 2.556(4) yes
Na2 O16 2.521(5) yes
Na2 O17 2.454(6) yes
Na3 O21 2.465(4) yes
Na3 O22 2.424(4) yes
Na3 O23 2.480(4) yes
Na3 O24 2.428(4) yes
Na3 O25 2.484(4) yes
Na3 O26 2.534(6) yes
Na3 O27 2.387(5) yes
O1 C1 1.421(7) yes
O1 C2 1.415(6) yes
O2 C3 1.402(7) yes
O2 C4 1.435(6) yes
O3 C5 1.428(6) yes
O3 C6 1.430(7) yes
O4 C7 1.416(7) yes
O4 C8 1.408(7) yes
O5 C9 1.418(7) yes
O5 C10 1.421(7) yes
O6 C11 1.418(6) yes
O6 C12 1.393(9) yes
O11 C13 1.423(6) yes
O11 C14 1.413(6) yes
O12 C15 1.449(6) yes
O12 C16 1.421(6) yes
O13 C17 1.405(6) yes
O13 C18 1.423(6) yes
O14 C19 1.421(7) yes
O14 C20 1.426(5) yes
O15 C21 1.430(6) yes
O15 C22 1.431(7) yes
O16 C23 1.413(6) yes
O16 C24 1.422(7) yes
O21 C25 1.404(7) yes
O21 C26 1.430(6) yes
O22 C27 1.423(5) yes
O22 C28 1.425(6) yes
O23 C29 1.427(6) yes
O23 C30 1.422(6) yes
O24 C31 1.439(7) yes
O24 C32 1.435(6) yes
O25 C33 1.431(6) yes
O25 C34 1.415(8) yes
O26 C35 1.430(7) yes
O26 C36 1.375(9) yes
C2 C3 1.489(8) yes
C4 C5 1.490(8) yes
C6 C7 1.477(8) yes
C8 C9 1.498(8) yes
C10 C11 1.491(8) yes
C14 C15 1.493(7) yes
C16 C17 1.490(8) yes
C18 C19 1.492(7) yes
C20 C21 1.489(8) yes
C22 C23 1.492(8) yes
C26 C27 1.486(7) yes
C28 C29 1.487(7) yes
C30 C31 1.472(8) yes
C32 C33 1.479(8) yes
C34 C35 1.478(8) yes
C1 H1A 0.970 no
C1 H1B 0.970 no
C1 H1C 0.970 no
C2 H2A 0.980 no
C2 H2B 0.980 no
C3 H3A 0.980 no
C3 H3B 0.980 no
C4 H4A 0.980 no
C4 H4B 0.980 no
C5 H5A 0.980 no
C5 H5B 0.980 no
C6 H6A 0.980 no
C6 H6B 0.980 no
C7 H7A 0.980 no
C7 H7B 0.980 no
C8 H8A 0.980 no
C8 H8B 0.980 no
C9 H9A 0.980 no
C9 H9B 0.980 no
C10 H10A 0.980 no
C10 H10B 0.980 no
C11 H11A 0.980 no
C11 H11B 0.980 no
C12 H12A 0.970 no
C12 H12B 0.970 no
C12 H12C 0.970 no
C13 H13A 0.970 no
C13 H13B 0.970 no
C13 H13C 0.970 no
C14 H14A 0.980 no
C14 H14B 0.980 no
C15 H15A 0.980 no
C15 H15B 0.980 no
C16 H16A 0.980 no
C16 H16B 0.980 no
C17 H17A 0.980 no
C17 H17B 0.980 no
C18 H18A 0.980 no
C18 H18B 0.980 no
C19 H19A 0.980 no
C19 H19B 0.980 no
C20 H20A 0.980 no
C20 H20B 0.980 no
C21 H21A 0.980 no
C21 H21B 0.980 no
C22 H22A 0.980 no
C22 H22B 0.980 no
C23 H23A 0.980 no
C23 H23B 0.980 no
C24 H24A 0.970 no
C24 H24B 0.970 no
C24 H24C 0.970 no
C25 H25A 0.970 no
C25 H25B 0.970 no
C25 H25C 0.970 no
C26 H26A 0.980 no
C26 H26B 0.980 no
C27 H27A 0.980 no
C27 H27B 0.980 no
C28 H28A 0.980 no
C28 H28B 0.980 no
C29 H29A 0.980 no
C29 H29B 0.980 no
C30 H30A 0.980 no
C30 H30B 0.980 no
C31 H31A 0.980 no
C31 H31B 0.980 no
C32 H32A 0.980 no
C32 H32B 0.980 no
C33 H33A 0.980 no
C33 H33B 0.980 no
C34 H34A 0.980 no
C34 H34B 0.980 no
C35 H35A 0.980 no
C35 H35B 0.980 no
C36 H36A 0.970 no
C36 H36B 0.970 no
C36 H36C 0.970 no

loop_
_geom_contact_atom_site_label_1
_geom_contact_atom_site_label_2
_geom_contact_distance
_geom_contact_publ_flag
_geom_contact_site_symmetry_2
Na1 O8 3.013(6) no .
Na3 O28 3.429(5) no .
O1 C11 3.434(6) no .
O2 O8 3.544(7) no .
O3 O8 3.292(7) no .
O3 C12 3.558(8) no .
O4 O8 3.269(6) no .
O5 C1 3.478(7) no .
O6 C7 3.544(8) no .
O6 C8 3.500(8) no .
O7 C1 3.517(9) no .
O7 C9 3.555(7) no .
O8 C5 3.340(8) no .
O8 C6 3.351(8) no .
O11 O20 3.526(7) no .
O12 C24 3.379(9) no .
O16 C14 3.529(7) no .
O18 C20 3.519(8) no .
O20 C13 3.521(9) no .
O21 C35 3.355(8) no .
O25 C25 3.533(7) no .
O27 C25 3.292(7) no .
O28 C30 3.554(8) no .
C8 C10 3.021(9) no .
C9 C11 3.559(9) no .
C21 C23 3.095(8) no .
C32 C34 3.043(7) no .
C33 C35 3.573(8) no .
C34 C36 3.594(10) no .
O8 C35 3.435(7) no 1_454
O9 C13 3.336(7) no 2_564
O9 C29 3.570(7) no 4_464
O10 C10 3.313(7) no 2_564
O10 C11 3.230(6) no 2_564
O10 C16 3.375(7) no 1_454
O10 C34 3.350(7) no 1_454
O14 C25 3.481(8) no 1_455
O18 C8 3.541(7) no .
O18 C27 3.326(8) no 4_464
O18 C28 3.384(8) no 4_464
O19 C12 3.264(10) no 1_655
O19 C32 3.597(7) no .
O20 C8 3.440(7) no .
O20 C9 3.436(7) no .
O20 C14 3.513(8) no 2_564
O22 C4 3.512(7) no 4_665
O27 C20 3.571(7) no 1_655
O27 C21 3.567(7) no 1_655
O28 C25 3.552(7) no 4_464
O29 C5 3.282(6) no 4_665
O29 C36 3.352(10) no 4_564
O30 C6 3.540(8) no 1_655
O30 C7 3.421(9) no 1_655
O30 C26 3.387(6) no 4_464
C4 O22 3.512(7) no 4_364
C5 O29 3.282(6) no 4_364
C6 O30 3.540(8) no 1_455
C7 O30 3.421(9) no 1_455
C8 O18 3.541(7) no .
C8 O20 3.440(7) no .
C9 O20 3.436(7) no .
C10 O10 3.313(7) no 2_565
C11 O10 3.230(6) no 2_565
C12 O19 3.264(10) no 1_455
C13 O9 3.336(7) no 2_565
C14 O20 3.513(8) no 2_565
C16 O10 3.375(7) no 1_656
C20 O27 3.571(7) no 1_455
C21 O27 3.567(7) no 1_455
C25 O14 3.481(8) no 1_655
C25 O28 3.552(7) no 4_565
C26 O30 3.387(6) no 4_565
C27 O18 3.326(8) no 4_565
C28 O18 3.384(8) no 4_565
C29 O9 3.570(7) no 4_565
C32 O19 3.597(7) no .
C34 O10 3.350(7) no 1_656
C35 O8 3.435(7) no 1_656
C36 O29 3.352(10) no 4_465
Cl1 H9A 3.5788 no .
Cl2 H19B 3.5374 no .
Cl2 H20A 3.3691 no .
Na1 H1A 3.5656 no .
Na1 H1C 3.4410 no .
Na1 H2B 3.4348 no .
Na1 H3B 3.5714 no .
Na1 H4A 3.5980 no .
Na1 H5A 3.4277 no .
Na1 H6B 3.4948 no .
Na1 H7B 3.4032 no .
Na1 H9A 3.2027 no .
Na1 H11A 3.1570 no .
Na1 H12B 3.4004 no .
Na1 H12C 3.4764 no .
Na2 H13B 3.4371 no .
Na2 H13C 3.5344 no .
Na2 H14B 3.2985 no .
Na2 H15B 3.5681 no .
Na2 H16A 3.5423 no .
Na2 H17A 3.4924 no .
Na2 H19B 3.3212 no .
Na2 H20A 3.2436 no .
Na2 H22A 3.4942 no .
Na2 H24C 3.3871 no .
Na3 H25A 3.1534 no .
Na3 H26A 3.5734 no .
Na3 H27A 3.3813 no .
Na3 H28B 3.5347 no .
Na3 H29B 3.4400 no .
Na3 H30A 3.4539 no .
Na3 H31A 3.5076 no .
Na3 H33B 3.3160 no .
Na3 H35B 3.1821 no .
Na3 H36C 3.4953 no .
O1 H3A 3.2167 no .
O1 H3B 2.5752 no .
O1 H11A 2.6573 no .
O1 H12B 3.3419 no .
O2 H2A 3.1960 no .
O2 H2B 2.5526 no .
O2 H5A 2.5827 no .
O2 H5B 3.2269 no .
O3 H4A 2.5573 no .
O3 H4B 3.2070 no .
O3 H7A 3.2100 no .
O3 H7B 2.5430 no .
O3 H12C 2.9549 no .
O4 H6A 3.1927 no .
O4 H6B 2.5273 no .
O4 H9A 2.5668 no .
O4 H9B 3.2087 no .
O4 H10A 3.5175 no .
O5 H1C 2.8317 no .
O5 H8A 2.6257 no .
O5 H8B 3.2514 no .
O5 H11A 2.5719 no .
O5 H11B 3.2176 no .
O6 H7B 2.9686 no .
O6 H8A 3.1052 no .
O6 H10A 2.5420 no .
O6 H10B 3.1961 no .
O7 H1A 2.9773 no .
O7 H2B 3.2455 no .
O7 H9A 2.9272 no .
O8 H5A 2.6368 no .
O8 H6B 2.6955 no .
O9 H9A 3.2704 no .
O11 H15A 3.1918 no .
O11 H15B 2.5119 no .
O11 H22A 3.5870 no .
O12 H14A 3.2390 no .
O12 H14B 2.5569 no .
O12 H17A 2.5484 no .
O12 H17B 3.2052 no .
O12 H24C 2.6569 no .
O13 H16A 2.5413 no .
O13 H16B 3.1931 no .
O13 H19A 3.2058 no .
O13 H19B 2.5311 no .
O14 H18A 3.1986 no .
O14 H18B 2.5221 no .
O14 H21A 2.5210 no .
O14 H21B 3.1916 no .
O14 H23A 3.5728 no .
O15 H13B 3.5272 no .
O15 H13C 3.5167 no .
O15 H20A 2.5694 no .
O15 H20B 3.2253 no .
O15 H23A 2.6673 no .
O15 H23B 3.2633 no .
O16 H13C 3.4596 no .
O16 H14B 2.8921 no .
O16 H21A 3.5039 no .
O16 H22A 2.5860 no .
O16 H22B 3.2017 no .
O17 H16A 3.5123 no .
O17 H19B 2.9939 no .
O17 H20A 3.4205 no .
O18 H19B 2.9064 no .
O18 H20A 2.6137 no .
O20 H13B 2.7458 no .
O21 H27A 2.5666 no .
O21 H27B 3.2194 no .
O21 H35B 2.6267 no .
O21 H36A 3.4914 no .
O22 H26A 2.5524 no .
O22 H26B 3.2068 no .
O22 H29A 3.2107 no .
O22 H29B 2.5461 no .
O23 H28A 3.1926 no .
O23 H28B 2.5175 no .
O23 H31A 2.5174 no .
O23 H31B 3.1906 no .
O23 H36C 3.2544 no .
O24 H30A 2.5285 no .
O24 H30B 3.2062 no .
O24 H33A 3.2039 no .
O24 H33B 2.5489 no .
O24 H34B 3.5421 no .
O25 H25A 3.2057 no .
O25 H25B 3.4009 no .
O25 H32A 3.2590 no .
O25 H32B 2.6385 no .
O25 H35A 3.2101 no .
O25 H35B 2.5841 no .
O26 H27A 3.5874 no .
O26 H31A 3.4178 no .
O26 H32B 3.2443 no .
O26 H34A 3.2098 no .
O26 H34B 2.5724 no .
O27 H25A 2.5566 no .
O27 H26A 3.5402 no .
O27 H33B 3.0913 no .
O28 H29B 2.8510 no .
O28 H30A 2.7791 no .
O30 H33B 3.0954 no .
C1 H2A 2.5415 no .
C1 H2B 2.5568 no .
C1 H11A 2.9854 no .
C2 H1A 2.5485 no .
C2 H1B 2.5446 no .
C2 H1C 3.1773 no .
C3 H4A 2.5551 no .
C3 H4B 2.6168 no .
C3 H12B 3.5530 no .
C4 H3A 2.6006 no .
C4 H3B 2.5530 no .
C5 H6A 2.6600 no .
C5 H6B 2.5374 no .
C6 H5A 2.5892 no .
C6 H5B 2.6118 no .
C7 H8A 2.4461 no .
C7 H8B 2.7028 no .
C8 H7A 2.5693 no .
C8 H7B 2.5766 no .
C8 H10A 2.6571 no .
C9 H10A 2.3877 no .
C9 H10B 2.8645 no .
C10 H1C 3.2530 no .
C10 H8A 2.7392 no .
C10 H9A 3.1928 no .
C10 H9B 2.4914 no .
C11 H1C 3.2341 no .
C11 H8A 3.5239 no .
C11 H12A 2.5605 no .
C11 H12B 2.5439 no .
C11 H12C 3.1765 no .
C12 H4A 3.5126 no .
C12 H7B 3.5954 no .
C12 H11A 2.6237 no .
C12 H11B 2.5241 no .
C13 H14A 2.5054 no .
C13 H14B 2.6740 no .
C13 H22A 3.1005 no .
C14 H13A 2.5389 no .
C14 H13B 3.1910 no .
C14 H13C 2.6096 no .
C15 H16A 2.5612 no .
C15 H16B 2.6339 no .
C15 H24C 3.5293 no .
C16 H15A 2.6701 no .
C16 H15B 2.5369 no .
C16 H24C 3.5201 no .
C17 H18A 2.6711 no .
C17 H18B 2.5250 no .
C17 H24C 3.5410 no .
C18 H17A 2.5958 no .
C18 H17B 2.5806 no .
C19 H20A 2.6462 no .
C19 H20B 2.5531 no .
C20 H19A 2.5920 no .
C20 H19B 2.5972 no .
C21 H22A 3.1956 no .
C21 H22B 2.4707 no .
C21 H23A 2.8609 no .
C22 H13C 3.2131 no .
C22 H21A 2.4601 no .
C22 H21B 2.7744 no .
C23 H21A 2.7467 no .
C23 H24A 2.5505 no .
C23 H24B 2.5658 no .
C23 H24C 3.1835 no .
C24 H14B 3.3071 no .
C24 H17A 3.4911 no .
C24 H23A 2.5688 no .
C24 H23B 2.5603 no .
C25 H26A 2.5198 no .
C25 H26B 2.6070 no .
C25 H35B 3.0746 no .
C26 H25A 2.9256 no .
C26 H25B 3.0400 no .
C26 H25C 2.3038 no .
C27 H28A 2.6256 no .
C27 H28B 2.5202 no .
C27 H36A 3.4035 no .
C28 H27A 2.5889 no .
C28 H27B 2.5517 no .
C28 H36C 3.5680 no .
C29 H30A 2.5671 no .
C29 H30B 2.6198 no .
C30 H29A 2.6139 no .
C30 H29B 2.5842 no .
C31 H32A 2.7009 no .
C31 H32B 2.5565 no .
C32 H31A 2.6290 no .
C32 H31B 2.6286 no .
C32 H34B 2.6780 no .
C33 H34A 2.8360 no .
C33 H34B 2.3815 no .
C34 H32B 2.7801 no .
C34 H33A 2.4694 no .
C34 H33B 3.1831 no .
C35 H25B 3.4969 no .
C35 H32B 3.5996 no .
C35 H36A 2.5507 no .
C35 H36B 2.5654 no .
C35 H36C 3.1824 no .
C36 H27A 3.2090 no .
C36 H28B 3.4920 no .
C36 H35A 2.4681 no .
C36 H35B 2.7102 no .
H1A H2A 2.8381 no .
H1A H2B 2.3745 no .
H1B H2A 2.3539 no .
H1B H2B 2.8556 no .
H1B H11A 3.4104 no .
H1C H2A 3.4251 no .
H1C H2B 3.4381 no .
H1C H10B 3.1585 no .
H1C H11A 2.4799 no .
H2A H3A 2.3315 no .
H2A H3B 2.3511 no .
H2B H3A 2.3490 no .
H2B H3B 2.8354 no .
H3A H4A 2.8757 no .
H3A H4B 2.4707 no .
H3B H4A 2.3516 no .
H3B H4B 2.8986 no .
H3B H12B 2.8548 no .
H4A H5A 2.8404 no .
H4A H5B 2.3488 no .
H4A H12B 3.2235 no .
H4A H12C 2.9592 no .
H4B H5A 2.3514 no .
H4B H5B 2.3496 no .
H5A H6A 2.9830 no .
H5A H6B 2.3582 no .
H5B H6A 2.5164 no .
H5B H6B 2.8283 no .
H6A H7A 2.3210 no .
H6A H7B 2.3543 no .
H6B H7A 2.3535 no .
H6B H7B 2.8303 no .
H7A H8A 2.6668 no .
H7A H8B 2.5599 no .
H7B H8A 2.2906 no .
H7B H8B 3.0772 no .
H7B H12C 3.1971 no .
H8A H9A 2.8368 no .
H8A H9B 2.3548 no .
H8A H10A 2.1254 no .
H8A H10B 3.5291 no .
H8B H9A 2.3484 no .
H8B H9B 2.3249 no .
H8B H10A 3.4005 no .
H9A H10A 3.3423 no .
H9A H10B 3.5960 no .
H9B H10A 2.3464 no .
H9B H10B 2.7151 no .
H10A H11A 2.8418 no .
H10A H11B 2.3549 no .
H10B H11A 2.3583 no .
H10B H11B 2.3466 no .
H11A H12A 2.9611 no .
H11A H12B 2.4436 no .
H11A H12C 3.4843 no .
H11B H12A 2.3534 no .
H11B H12B 2.7814 no .
H11B H12C 3.4222 no .
H13A H14A 2.2903 no .
H13A H14B 2.9635 no .
H13B H14A 3.3886 no .
H13B H14B 3.5452 no .
H13B H22A 3.1442 no .
H13C H14A 2.8134 no .
H13C H14B 2.5506 no .
H13C H22A 2.3699 no .
H14A H15A 2.3288 no .
H14A H15B 2.3794 no .
H14B H15A 2.3823 no .
H14B H15B 2.8430 no .
H14B H24A 3.5031 no .
H14B H24C 2.9515 no .
H15A H16A 2.9518 no .
H15A H16B 2.5469 no .
H15B H16A 2.3224 no .
H15B H16B 2.8569 no .
H16A H17A 2.8411 no .
H16A H17B 2.3600 no .
H16B H17A 2.3601 no .
H16B H17B 2.3422 no .
H17A H18A 3.0284 no .
H17A H18B 2.3687 no .
H17A H24B 3.3242 no .
H17A H24C 2.8956 no .
H17B H18A 2.5119 no .
H17B H18B 2.7770 no .
H18A H19A 2.3392 no .
H18A H19B 2.3779 no .
H18B H19A 2.3769 no .
H18B H19B 2.8449 no .
H19A H20A 2.9776 no .
H19A H20B 2.3856 no .
H19B H20A 2.4936 no .
H19B H20B 2.8422 no .
H20A H21A 2.8417 no .
H20A H21B 2.3660 no .
H20B H21A 2.3603 no .
H20B H21B 2.3431 no .
H21A H22A 3.4073 no .
H21A H22B 2.4319 no .
H21A H23A 2.2379 no .
H21A H23B 3.5424 no .
H21B H22A 3.4932 no .
H21B H22B 2.5521 no .
H21B H23A 3.5336 no .
H22A H23A 2.8325 no .
H22A H23B 2.3187 no .
H22B H23A 2.3271 no .
H22B H23B 2.3472 no .
H23A H24A 2.8586 no .
H23A H24B 2.3974 no .
H23A H24C 3.4520 no .
H23B H24A 2.3714 no .
H23B H24B 2.8693 no .
H23B H24C 3.4379 no .
H25A H26A 2.8664 no .
H25A H26B 3.3807 no .
H25A H35B 3.4988 no .
H25B H26A 3.3876 no .
H25B H26B 3.1172 no .
H25B H35B 2.6351 no .
H25C H26A 2.2776 no .
H25C H26B 2.3205 no .
H26A H27A 2.8362 no .
H26A H27B 2.3513 no .
H26B H27A 2.3526 no .
H26B H27B 2.3357 no .
H27A H28A 2.9834 no .
H27A H28B 2.3653 no .
H27A H36A 2.5447 no .
H27A H36C 3.2014 no .
H27B H28A 2.4395 no .
H27B H28B 2.7645 no .
H28A H29A 2.3400 no .
H28A H29B 2.3681 no .
H28B H29A 2.3644 no .
H28B H29B 2.8412 no .
H28B H36A 3.4060 no .
H28B H36C 2.8282 no .
H29A H30A 2.8906 no .
H29A H30B 2.4799 no .
H29B H30A 2.3900 no .
H29B H30B 2.9261 no .
H30A H31A 2.8284 no .
H30A H31B 2.3539 no .
H30B H31A 2.3535 no .
H30B H31B 2.3203 no .
H31A H32A 3.0477 no .
H31A H32B 2.3989 no .
H31B H32A 2.5555 no .
H31B H32B 2.8234 no .
H32A H33A 2.3155 no .
H32A H33B 2.3246 no .
H32A H34B 3.4297 no .
H32B H33A 2.3358 no .
H32B H33B 2.8232 no .
H32B H34A 3.5493 no .
H32B H34B 2.1633 no .
H33A H34A 2.6622 no .
H33A H34B 2.3260 no .
H33B H34A 3.5549 no .
H33B H34B 3.3336 no .
H34A H35A 2.3370 no .
H34A H35B 2.3294 no .
H34B H35A 2.3268 no .
H34B H35B 2.8280 no .
H35A H36A 2.6729 no .
H35A H36B 2.3078 no .
H35A H36C 3.3854 no .
H35B H36A 2.5533 no .
H35B H36B 3.0772 no .
H35B H36C 3.5480 no .
Cl1 H10B 3.0537 no 2_564
Cl1 H11B 3.4938 no 2_564
Cl1 H16B 3.5490 no 1_454
Cl1 H34A 3.5424 no 1_454
Cl1 H35A 3.4283 no 1_454
Cl2 H2A 3.2194 no 2_665
Cl2 H8B 3.4584 no .
Cl2 H32A 3.2426 no .
Cl3 H4B 3.3189 no 4_665
Cl3 H5B 3.4605 no 4_665
Cl3 H18B 3.3327 no 4_564
Cl3 H20B 3.1188 no 1_655
Cl3 H25C 3.4882 no 4_464
Cl3 H26B 3.5593 no 4_464
O1 H15B 2.8225 no 2_464
O2 H16B 2.8267 no 1_454
O2 H17A 3.4360 no 1_454
O3 H26A 3.0300 no 4_364
O4 H28B 3.5927 no 4_464
O4 H29A 3.2629 no 4_464
O5 H22A 3.5862 no 2_564
O5 H23B 2.8351 no 2_564
O6 H21B 3.0691 no .
O6 H22B 3.5590 no .
O7 H10B 3.3535 no 2_564
O7 H11B 2.9141 no 2_564
O7 H22A 3.1760 no 2_564
O8 H16B 3.5206 no 1_454
O8 H29A 3.5109 no 4_464
O8 H30B 2.7961 no 4_464
O8 H35A 2.6335 no 1_454
O8 H35B 3.4695 no 1_454
O9 H10B 2.7730 no 2_564
O9 H13A 3.2275 no 2_564
O9 H13B 3.3204 no 2_564
O9 H13C 2.9148 no 2_564
O9 H24A 2.8943 no 1_554
O9 H24B 3.4689 no 1_554
O9 H29A 2.7040 no 4_464
O9 H30B 3.3953 no 4_464
O10 H1C 3.1607 no 2_564
O10 H10B 2.6019 no 2_564
O10 H11A 2.8583 no 2_564
O10 H11B 3.0966 no 2_564
O10 H16A 2.8729 no 1_454
O10 H16B 2.9658 no 1_454
O10 H23B 3.5740 no 1_554
O10 H34A 2.5920 no 1_454
O10 H34B 3.5005 no 1_454
O10 H35A 3.1953 no 1_454
O11 H2A 2.9381 no 2_665
O11 H3B 3.2086 no 2_665
O12 H2B 3.4393 no 1_656
O12 H3A 3.4203 no 1_656
O13 H32B 3.2676 no .
O13 H34B 3.1812 no .
O14 H25A 2.8689 no 1_455
O14 H25C 3.3752 no 1_455
O15 H8A 3.2230 no .
O15 H10A 2.8164 no .
O16 H9B 3.2835 no 2_565
O17 H1B 2.9881 no 2_665
O17 H2A 2.9909 no 2_665
O17 H32A 3.3512 no .
O17 H32B 3.1474 no .
O18 H8A 3.4052 no .
O18 H8B 2.7992 no .
O18 H27A 2.7413 no 4_464
O18 H27B 3.0965 no 4_464
O18 H28A 3.3189 no 4_464
O18 H28B 2.6806 no 4_464
O18 H32A 2.9222 no .
O18 H32B 3.5346 no .
O19 H1A 3.5186 no 2_665
O19 H1B 3.2279 no 2_665
O19 H2A 3.0758 no 2_665
O19 H2B 3.4022 no 2_665
O19 H12A 2.7563 no 1_655
O19 H12B 2.9860 no 1_655
O19 H12C 3.5939 no 1_655
O19 H14A 3.2114 no 2_564
O19 H15A 2.8927 no 2_564
O19 H27B 3.0468 no 4_464
O19 H32A 2.8908 no .
O19 H33A 3.2623 no .
O20 H2A 3.0596 no 2_665
O20 H8A 3.3061 no .
O20 H8B 3.0744 no .
O20 H9B 2.6570 no .
O20 H14A 3.4335 no 2_564
O20 H14B 2.8648 no 2_564
O20 H15A 3.4695 no 2_564
O21 H30A 3.2617 no 4_565
O21 H31B 3.2594 no 4_565
O22 H4A 2.6938 no 4_665
O22 H4B 3.5090 no 4_665
O23 H6B 3.5181 no 4_565
O23 H7A 3.4334 no 4_565
O24 H26B 2.8144 no 4_464
O24 H27A 3.5179 no 4_464
O25 H21A 3.0921 no 1_655
O25 H23A 3.1524 no 1_655
O26 H17B 3.3880 no .
O26 H18A 3.2576 no .
O27 H5B 3.1842 no 4_665
O27 H20B 2.8530 no 1_655
O27 H21A 3.0777 no 1_655
O27 H21B 3.5570 no 1_655
O28 H4B 2.8160 no 4_665
O28 H17A 3.2023 no 4_564
O28 H18B 2.9725 no 4_564
O28 H25B 3.3688 no 4_464
O28 H25C 2.8872 no 4_464
O28 H26B 3.4591 no 4_464
O29 H4B 3.0103 no 4_665
O29 H5A 3.1053 no 4_665
O29 H5B 2.7976 no 4_665
O29 H17A 3.3777 no 4_564
O29 H17B 3.1334 no 4_564
O29 H18A 3.2391 no 4_564
O29 H18B 3.1311 no 4_564
O29 H20B 2.7221 no 1_655
O29 H36B 2.5058 no 4_564
O29 H36C 3.4047 no 4_564
O30 H6A 2.9905 no 1_655
O30 H7A 3.5986 no 1_655
O30 H7B 2.7497 no 1_655
O30 H12C 3.5322 no 1_655
O30 H18B 3.4196 no 4_564
O30 H20B 3.3220 no 1_655
O30 H21B 3.2467 no 1_655
O30 H25C 3.0125 no 4_464
O30 H26A 3.2494 no 4_464
O30 H26B 2.6598 no 4_464
C1 H15B 3.2333 no 2_464
C1 H16A 3.5639 no 2_464
C1 H22B 3.3516 no 2_564
C1 H23B 3.4430 no 2_564
C1 H33A 3.0877 no 2_464
C1 H34A 3.5604 no 2_464
C2 H15A 3.2566 no 1_454
C2 H15B 3.2571 no 2_464
C2 H16B 3.2100 no 1_454
C3 H13A 3.2116 no 2_464
C3 H14A 3.4799 no 2_464
C3 H16B 3.1123 no 1_454
C4 H17A 3.3231 no 1_454
C4 H26A 3.1665 no 4_364
C5 H26A 2.9703 no 4_364
C6 H19A 3.3510 no 4_464
C6 H31A 3.5592 no 4_464
C7 H21B 3.4736 no .
C7 H36C 3.2757 no 4_464
C8 H20A 3.3576 no .
C8 H28B 3.2252 no 4_464
C8 H29A 3.4994 no 4_464
C9 H13C 3.2318 no 2_564
C9 H14B 3.3155 no 2_564
C9 H22A 3.5076 no 2_564
C9 H23B 3.3316 no 2_564
C10 H22A 3.5759 no .
C10 H23B 3.2851 no 2_564
C10 H24A 3.4943 no 2_564
C11 H22B 3.3732 no .
C12 H21B 3.5893 no .
C12 H27B 2.9498 no 4_364
C12 H33A 3.5882 no 1_455
C12 H33B 3.3132 no 1_455
C13 H2A 3.4731 no 2_665
C13 H3A 3.5021 no 2_665
C13 H3B 3.3817 no 2_665
C13 H9A 3.2607 no 2_565
C13 H24A 3.3846 no 2_564
C14 H3B 3.1948 no 2_665
C14 H9B 3.5447 no 2_565
C14 H28A 3.4435 no 3_445
C15 H2B 3.2883 no 1_656
C15 H11A 3.5900 no 2_665
C15 H12B 3.4098 no 2_665
C16 H2B 3.3225 no 1_656
C16 H3A 3.4197 no 1_656
C16 H34B 3.3390 no .
C17 H4B 3.2220 no 1_656
C17 H34B 3.2881 no .
C17 H35A 3.4618 no .
C18 H6A 3.2659 no 4_565
C18 H25C 3.3993 no 1_455
C18 H31A 3.4664 no .
C18 H32B 3.4406 no .
C19 H6A 3.3365 no 4_565
C19 H25A 3.5417 no 1_455
C19 H25C 3.5473 no 1_455
C19 H31A 3.2328 no .
C19 H32B 3.4536 no .
C20 H7B 3.5240 no .
C20 H8A 3.2696 no .
C20 H25A 3.2121 no 1_455
C21 H7B 3.4078 no .
C21 H8A 3.1631 no .
C21 H10A 3.4579 no .
C21 H25A 3.2131 no 1_455
C21 H33B 3.3136 no 1_455
C22 H1A 3.4441 no 2_565
C22 H10A 3.2095 no .
C22 H11B 3.2927 no .
C23 H1C 3.4132 no 2_565
C23 H34A 3.3853 no 1_455
C24 H3A 3.5071 no 1_656
C24 H9B 3.4809 no 2_565
C24 H13B 3.4675 no 2_565
C25 H18B 3.2867 no 1_655
C25 H21A 3.2977 no 1_655
C25 H23A 3.4130 no 1_655
C25 H30A 3.2283 no 4_565
C26 H4A 3.2245 no 4_665
C26 H5B 3.4263 no 4_665
C26 H12C 3.2125 no 4_665
C26 H31B 3.2930 no 4_565
C26 H32A 3.3296 no 4_565
C27 H4A 3.0560 no 4_665
C27 H12C 3.1600 no 4_665
C27 H31B 3.2708 no 4_565
C27 H32A 2.9127 no 4_565
C28 H4A 3.3581 no 4_665
C28 H8B 2.9799 no 4_565
C28 H13A 3.5597 no 3_555
C28 H14A 3.4913 no 3_555
C29 H8B 3.4152 no 4_565
C29 H13A 3.3898 no 3_555
C30 H6B 3.3050 no 4_565
C30 H25B 3.5676 no 4_464
C30 H35B 3.3015 no 4_464
C31 H6B 3.4782 no 4_565
C31 H19B 3.3870 no .
C31 H26B 3.2690 no 4_464
C31 H27A 3.3619 no 4_464
C31 H36A 3.2285 no 4_464
C32 H19B 3.4286 no .
C32 H26B 3.2236 no 4_464
C32 H27A 3.3637 no 4_464
C32 H27B 3.5443 no 4_464
C33 H1B 3.5678 no 2_665
C33 H12A 3.0977 no 1_655
C33 H21A 3.3193 no 1_655
C33 H22B 3.5224 no 1_655
C34 H16A 3.2940 no .
C34 H17B 3.4972 no .
C34 H23A 3.4181 no 1_655
C35 H17B 3.2251 no .
C35 H30B 3.4770 no 4_565
C36 H7A 3.2323 no 4_565
C36 H17B 3.5543 no .
C36 H18A 3.4051 no .
C36 H31B 3.2778 no 4_565
H1A O19 3.5186 no 2_464
H1A C22 3.4441 no 2_564
H1A H11B 2.8995 no 2_564
H1A H12A 3.1751 no 2_564
H1A H22A 3.4508 no 2_564
H1A H22B 2.7117 no 2_564
H1A H23B 3.4125 no 2_564
H1A H33A 2.8892 no 2_464
H1B O17 2.9881 no 2_464
H1B O19 3.2279 no 2_464
H1B C33 3.5678 no 2_464
H1B H15B 2.8777 no 2_464
H1B H16A 2.8999 no 2_464
H1B H33A 2.6335 no 2_464
H1B H34A 3.2798 no 2_464
H1B H34B 3.1566 no 2_464
H1C O10 3.1607 no 2_565
H1C C23 3.4132 no 2_564
H1C H15B 3.4398 no 2_464
H1C H16A 3.4644 no 2_464
H1C H22B 3.1531 no 2_564
H1C H23B 2.6448 no 2_564
H1C H33A 3.2547 no 2_464
H1C H34A 3.0232 no 2_464
H2A Cl2 3.2194 no 2_464
H2A O11 2.9381 no 2_464
H2A O17 2.9909 no 2_464
H2A O19 3.0758 no 2_464
H2A O20 3.0596 no 2_464
H2A C13 3.4731 no 2_464
H2A H13A 3.4080 no 2_464
H2A H13B 3.4019 no 2_464
H2A H15A 3.2618 no 1_454
H2A H15B 2.9186 no 2_464
H2B O12 3.4393 no 1_454
H2B O19 3.4022 no 2_464
H2B C15 3.2883 no 1_454
H2B C16 3.3225 no 1_454
H2B H15A 2.4599 no 1_454
H2B H16B 2.4982 no 1_454
H3A O12 3.4203 no 1_454
H3A C13 3.5021 no 2_464
H3A C16 3.4197 no 1_454
H3A C24 3.5071 no 1_454
H3A H13A 2.8568 no 2_464
H3A H13B 3.5192 no 2_464
H3A H16B 2.8752 no 1_454
H3A H17A 3.0248 no 1_454
H3A H24C 2.6548 no 1_454
H3B O11 3.2086 no 2_464
H3B C13 3.3817 no 2_464
H3B C14 3.1948 no 2_464
H3B H13A 2.7465 no 2_464
H3B H14A 2.5807 no 2_464
H3B H15B 3.1138 no 2_464
H3B H28A 3.0642 no 4_364
H4A O22 2.6938 no 4_364
H4A C26 3.2245 no 4_364
H4A C27 3.0560 no 4_364
H4A C28 3.3581 no 4_364
H4A H26A 2.5523 no 4_364
H4A H27B 2.8344 no 4_364
H4A H28A 3.0822 no 4_364
H4A H29B 3.4585 no 4_364
H4B Cl3 3.3189 no 4_364
H4B O22 3.5090 no 4_364
H4B O28 2.8160 no 4_364
H4B O29 3.0103 no 4_364
H4B C17 3.2220 no 1_454
H4B H16B 3.4519 no 1_454
H4B H17A 2.5523 no 1_454
H4B H17B 3.1047 no 1_454
H4B H29B 3.2797 no 4_364
H5A O29 3.1053 no 4_364
H5A H17B 2.9742 no 1_454
H5A H35A 3.1399 no 1_454
H5A H36B 3.1059 no 1_454
H5B Cl3 3.4605 no 4_364
H5B O27 3.1842 no 4_364
H5B O29 2.7976 no 4_364
H5B C26 3.4263 no 4_364
H5B H19A 2.9927 no 4_464
H5B H25A 3.5767 no 4_364
H5B H25C 3.5391 no 4_364
H5B H26A 2.4763 no 4_364
H6A O30 2.9905 no 1_455
H6A C18 3.2659 no 4_464
H6A C19 3.3365 no 4_464
H6A H18A 2.8539 no 4_464
H6A H18B 3.1762 no 4_464
H6A H19A 2.6179 no 4_464
H6A H25C 3.5049 no 4_364
H6A H26A 3.3301 no 4_364
H6A H31A 3.3910 no 4_464
H6B O23 3.5181 no 4_464
H6B C30 3.3050 no 4_464
H6B C31 3.4782 no 4_464
H6B H19A 3.2668 no 4_464
H6B H30B 2.6826 no 4_464
H6B H31A 2.9070 no 4_464
H7A O23 3.4334 no 4_464
H7A O30 3.5986 no 1_455
H7A C36 3.2323 no 4_464
H7A H20A 3.3591 no .
H7A H20B 3.5747 no .
H7A H28B 3.1051 no 4_464
H7A H36B 3.4541 no 4_464
H7A H36C 2.3065 no 4_464
H7B O30 2.7497 no 1_455
H7B C20 3.5240 no .
H7B C21 3.4078 no .
H7B H20A 3.2896 no .
H7B H20B 3.3406 no .
H7B H21B 2.5862 no .
H8A O15 3.2230 no .
H8A O18 3.4052 no .
H8A O20 3.3061 no .
H8A C20 3.2696 no .
H8A C21 3.1631 no .
H8A H20A 2.6167 no .
H8A H21B 2.6912 no .
H8B Cl2 3.4584 no .
H8B O18 2.7992 no .
H8B O20 3.0744 no .
H8B C28 2.9799 no 4_464
H8B C29 3.4152 no 4_464
H8B H20A 3.2437 no .
H8B H28A 3.0074 no 4_464
H8B H28B 2.3051 no 4_464
H8B H29A 2.9739 no 4_464
H9A C13 3.2607 no 2_564
H9A H13A 3.4631 no 2_564
H9A H13C 2.3660 no 2_564
H9A H14B 3.1065 no 2_564
H9A H22A 2.8480 no 2_564
H9A H23B 3.3222 no 2_564
H9A H29A 3.4259 no 4_464
H9B O16 3.2835 no 2_564
H9B O20 2.6570 no .
H9B C14 3.5447 no 2_564
H9B C24 3.4809 no 2_564
H9B H13B 3.4789 no .
H9B H13C 3.2869 no 2_564
H9B H14B 2.6502 no 2_564
H9B H23B 3.1712 no 2_564
H9B H24A 2.9678 no 2_564
H10A O15 2.8164 no .
H10A C21 3.4579 no .
H10A C22 3.2095 no .
H10A H13B 3.1869 no .
H10A H21B 3.0829 no .
H10A H22A 3.0054 no .
H10A H22B 3.1824 no .
H10B Cl1 3.0537 no 2_565
H10B O7 3.3535 no 2_565
H10B O9 2.7730 no 2_565
H10B O10 2.6019 no 2_565
H10B H13B 3.3072 no .
H10B H22A 3.5374 no .
H10B H23B 2.7723 no 2_564
H10B H24A 2.7615 no 2_564
H11A O10 2.8583 no 2_565
H11A C15 3.5900 no 2_464
H11A H15A 3.3489 no 2_464
H11A H15B 2.9157 no 2_464
H11B Cl1 3.4938 no 2_565
H11B O7 2.9141 no 2_565
H11B O10 3.0966 no 2_565
H11B C22 3.2927 no .
H11B H1A 2.8995 no 2_565
H11B H22A 3.1235 no .
H11B H22B 2.6818 no .
H12A O19 2.7563 no 1_455
H12A C33 3.0977 no 1_455
H12A H1A 3.1751 no 2_565
H12A H21B 3.4253 no .
H12A H22B 3.2196 no .
H12A H27B 3.1240 no 4_364
H12A H32A 3.2178 no 1_455
H12A H33A 2.6867 no 1_455
H12A H33B 2.6981 no 1_455
H12B O19 2.9860 no 1_455
H12B C15 3.4098 no 2_464
H12B H14A 3.1504 no 2_464
H12B H15A 3.0245 no 2_464
H12B H15B 3.0928 no 2_464
H12B H27B 2.8869 no 4_364
H12C O19 3.5939 no 1_455
H12C O30 3.5322 no 1_455
H12C C26 3.2125 no 4_364
H12C C27 3.1600 no 4_364
H12C H21B 3.5978 no .
H12C H26A 2.9368 no 4_364
H12C H26B 3.0549 no 4_364
H12C H27B 2.3868 no 4_364
H12C H32A 3.4433 no 1_455
H12C H33B 3.1119 no 1_455
H13A O9 3.2275 no 2_565
H13A C3 3.2116 no 2_665
H13A C28 3.5597 no 3_445
H13A C29 3.3898 no 3_445
H13A H2A 3.4080 no 2_665
H13A H3A 2.8568 no 2_665
H13A H3B 2.7465 no 2_665
H13A H9A 3.4631 no 2_565
H13A H24A 3.2010 no 2_564
H13A H24C 3.4151 no 2_564
H13A H28A 2.8668 no 3_445
H13A H29A 2.9881 no 3_445
H13A H29B 3.2136 no 3_445
H13B O9 3.3204 no 2_565
H13B C24 3.4675 no 2_564
H13B H2A 3.4019 no 2_665
H13B H3A 3.5192 no 2_665
H13B H9B 3.4789 no .
H13B H10A 3.1869 no .
H13B H10B 3.3072 no .
H13B H24A 2.7663 no 2_564
H13B H24C 3.3044 no 2_564
H13C O9 2.9148 no 2_565
H13C C9 3.2318 no 2_565
H13C H9A 2.3660 no 2_565
H13C H9B 3.2869 no 2_565
H13C H29A 3.4989 no 3_445
H14A O19 3.2114 no 2_565
H14A O20 3.4335 no 2_565
H14A C3 3.4799 no 2_665
H14A C28 3.4913 no 3_445
H14A H3B 2.5807 no 2_665
H14A H12B 3.1504 no 2_665
H14A H28A 2.5296 no 3_445
H14B O20 2.8648 no 2_565
H14B C9 3.3155 no 2_565
H14B H9A 3.1065 no 2_565
H14B H9B 2.6502 no 2_565
H15A O19 2.8927 no 2_565
H15A O20 3.4695 no 2_565
H15A C2 3.2566 no 1_656
H15A H2A 3.2618 no 1_656
H15A H2B 2.4599 no 1_656
H15A H11A 3.3489 no 2_665
H15A H12B 3.0245 no 2_665
H15B O1 2.8225 no 2_665
H15B C1 3.2333 no 2_665
H15B C2 3.2571 no 2_665
H15B H1B 2.8777 no 2_665
H15B H1C 3.4398 no 2_665
H15B H2A 2.9186 no 2_665
H15B H3B 3.1138 no 2_665
H15B H11A 2.9157 no 2_665
H15B H12B 3.0928 no 2_665
H16A O10 2.8729 no 1_656
H16A C1 3.5639 no 2_665
H16A C34 3.2940 no .
H16A H1B 2.8999 no 2_665
H16A H1C 3.4644 no 2_665
H16A H34A 3.1804 no .
H16A H34B 2.6136 no .
H16A H35A 3.4673 no .
H16B Cl1 3.5490 no 1_656
H16B O2 2.8267 no 1_656
H16B O8 3.5206 no 1_656
H16B O10 2.9658 no 1_656
H16B C2 3.2100 no 1_656
H16B C3 3.1123 no 1_656
H16B H2B 2.4982 no 1_656
H16B H3A 2.8752 no 1_656
H16B H4B 3.4519 no 1_656
H17A O2 3.4360 no 1_656
H17A O28 3.2023 no 4_465
H17A O29 3.3777 no 4_465
H17A C4 3.3231 no 1_656
H17A H3A 3.0248 no 1_656
H17A H4B 2.5523 no 1_656
H17B O26 3.3880 no .
H17B O29 3.1334 no 4_465
H17B C34 3.4972 no .
H17B C35 3.2251 no .
H17B C36 3.5543 no .
H17B H4B 3.1047 no 1_656
H17B H5A 2.9742 no 1_656
H17B H34B 2.9236 no .
H17B H35A 2.5936 no .
H17B H36B 2.8546 no .
H18A O26 3.2576 no .
H18A O29 3.2391 no 4_465
H18A C36 3.4051 no .
H18A H6A 2.8539 no 4_565
H18A H31A 2.8396 no .
H18A H32B 3.1147 no .
H18A H34B 3.5224 no .
H18A H36B 3.0743 no .
H18A H36C 3.3354 no .
H18B Cl3 3.3327 no 4_465
H18B O28 2.9725 no 4_465
H18B O29 3.1311 no 4_465
H18B O30 3.4196 no 4_465
H18B C25 3.2867 no 1_455
H18B H6A 3.1762 no 4_565
H18B H25A 3.3664 no 1_455
H18B H25B 3.4651 no 1_455
H18B H25C 2.5735 no 1_455
H19A C6 3.3510 no 4_565
H19A H5B 2.9927 no 4_565
H19A H6A 2.6179 no 4_565
H19A H6B 3.2668 no 4_565
H19A H25A 3.3214 no 1_455
H19A H25C 3.2980 no 1_455
H19A H31A 3.0817 no .
H19B C31 3.3870 no .
H19B C32 3.4286 no .
H19B H31A 2.7894 no .
H19B H31B 3.1848 no .
H19B H32A 3.3954 no .
H19B H32B 2.7030 no .
H19B H36A 3.5328 no 4_464
H20A C8 3.3576 no .
H20A H7A 3.3591 no .
H20A H7B 3.2896 no .
H20A H8A 2.6167 no .
H20A H8B 3.2437 no .
H20B Cl3 3.1188 no 1_455
H20B O27 2.8530 no 1_455
H20B O29 2.7221 no 1_455
H20B O30 3.3220 no 1_455
H20B H7A 3.5747 no .
H20B H7B 3.3406 no .
H20B H25A 3.0345 no 1_455
H20B H36B 3.4389 no 4_464
H20B H36C 3.5801 no 4_464
H21A O25 3.0921 no 1_455
H21A O27 3.0777 no 1_455
H21A C25 3.2977 no 1_455
H21A C33 3.3193 no 1_455
H21A H25A 2.4560 no 1_455
H21A H25B 3.3422 no 1_455
H21A H33A 3.5495 no 1_455
H21A H33B 2.7877 no 1_455
H21B O6 3.0691 no .
H21B O27 3.5570 no 1_455
H21B O30 3.2467 no 1_455
H21B C7 3.4736 no .
H21B C12 3.5893 no .
H21B H7B 2.5862 no .
H21B H8A 2.6912 no .
H21B H10A 3.0829 no .
H21B H12A 3.4253 no .
H21B H12C 3.5978 no .
H21B H33B 2.9248 no 1_455
H22A O5 3.5862 no 2_565
H22A O7 3.1760 no 2_565
H22A C9 3.5076 no 2_565
H22A C10 3.5759 no .
H22A H1A 3.4508 no 2_565
H22A H9A 2.8480 no 2_565
H22A H10A 3.0054 no .
H22A H10B 3.5374 no .
H22A H11B 3.1235 no .
H22B O6 3.5590 no .
H22B C1 3.3516 no 2_565
H22B C11 3.3732 no .
H22B C33 3.5224 no 1_455
H22B H1A 2.7117 no 2_565
H22B H1C 3.1531 no 2_565
H22B H10A 3.1824 no .
H22B H11B 2.6818 no .
H22B H12A 3.2196 no .
H22B H33A 3.0543 no 1_455
H22B H33B 3.2886 no 1_455
H23A O25 3.1524 no 1_455
H23A C25 3.4130 no 1_455
H23A C34 3.4181 no 1_455
H23A H25A 3.1157 no 1_455
H23A H25B 2.8164 no 1_455
H23A H34A 2.8079 no 1_455
H23B O5 2.8351 no 2_565
H23B O10 3.5740 no 1_556
H23B C1 3.4430 no 2_565
H23B C9 3.3316 no 2_565
H23B C10 3.2851 no 2_565
H23B H1A 3.4125 no 2_565
H23B H1C 2.6448 no 2_565
H23B H9A 3.3222 no 2_565
H23B H9B 3.1712 no 2_565
H23B H10B 2.7723 no 2_565
H23B H34A 3.0767 no 1_455
H24A O9 2.8943 no 1_556
H24A C10 3.4943 no 2_565
H24A C13 3.3846 no 2_565
H24A H9B 2.9678 no 2_565
H24A H10B 2.7615 no 2_565
H24A H13A 3.2010 no 2_565
H24A H13B 2.7663 no 2_565
H24B O9 3.4689 no 1_556
H24B H25B 2.7811 no 1_455
H24B H29B 3.3606 no 4_465
H24C H3A 2.6548 no 1_656
H24C H13A 3.4151 no 2_565
H24C H13B 3.3044 no 2_565
H25A O14 2.8689 no 1_655
H25A C19 3.5417 no 1_655
H25A C20 3.2121 no 1_655
H25A C21 3.2131 no 1_655
H25A H5B 3.5767 no 4_665
H25A H18B 3.3664 no 1_655
H25A H19A 3.3214 no 1_655
H25A H20B 3.0345 no 1_655
H25A H21A 2.4560 no 1_655
H25A H23A 3.1157 no 1_655
H25B O28 3.3688 no 4_565
H25B C30 3.5676 no 4_565
H25B H18B 3.4651 no 1_655
H25B H21A 3.3422 no 1_655
H25B H23A 2.8164 no 1_655
H25B H24B 2.7811 no 1_655
H25B H30A 2.7006 no 4_565
H25C Cl3 3.4882 no 4_565
H25C O14 3.3752 no 1_655
H25C O28 2.8872 no 4_565
H25C O30 3.0125 no 4_565
H25C C18 3.3993 no 1_655
H25C C19 3.5473 no 1_655
H25C H5B 3.5391 no 4_665
H25C H6A 3.5049 no 4_665
H25C H18B 2.5735 no 1_655
H25C H19A 3.2980 no 1_655
H25C H30A 3.2884 no 4_565
H26A O3 3.0300 no 4_665
H26A O30 3.2494 no 4_565
H26A C4 3.1665 no 4_665
H26A C5 2.9703 no 4_665
H26A H4A 2.5523 no 4_665
H26A H5B 2.4763 no 4_665
H26A H6A 3.3301 no 4_665
H26A H12C 2.9368 no 4_665
H26B Cl3 3.5593 no 4_565
H26B O24 2.8144 no 4_565
H26B O28 3.4591 no 4_565
H26B O30 2.6598 no 4_565
H26B C31 3.2690 no 4_565
H26B C32 3.2236 no 4_565
H26B H12C 3.0549 no 4_665
H26B H30A 3.1200 no 4_565
H26B H31B 2.9309 no 4_565
H26B H32A 2.7902 no 4_565
H26B H33B 3.3195 no 4_565
H27A O18 2.7413 no 4_565
H27A O24 3.5179 no 4_565
H27A C31 3.3619 no 4_565
H27A C32 3.3637 no 4_565
H27A H31B 2.5193 no 4_565
H27A H32A 2.5396 no 4_565
H27B O18 3.0965 no 4_565
H27B O19 3.0468 no 4_565
H27B C12 2.9498 no 4_665
H27B C32 3.5443 no 4_565
H27B H4A 2.8344 no 4_665
H27B H12A 3.1240 no 4_665
H27B H12B 2.8869 no 4_665
H27B H12C 2.3868 no 4_665
H27B H32A 2.6207 no 4_565
H28A O18 3.3189 no 4_565
H28A C14 3.4435 no 3_555
H28A H3B 3.0642 no 4_665
H28A H4A 3.0822 no 4_665
H28A H8B 3.0074 no 4_565
H28A H13A 2.8668 no 3_555
H28A H14A 2.5296 no 3_555
H28B O4 3.5927 no 4_565
H28B O18 2.6806 no 4_565
H28B C8 3.2252 no 4_565
H28B H7A 3.1051 no 4_565
H28B H8B 2.3051 no 4_565
H29A O4 3.2629 no 4_565
H29A O8 3.5109 no 4_565
H29A O9 2.7040 no 4_565
H29A C8 3.4994 no 4_565
H29A H8B 2.9739 no 4_565
H29A H9A 3.4259 no 4_565
H29A H13A 2.9881 no 3_555
H29A H13C 3.4989 no 3_555
H29B H4A 3.4585 no 4_665
H29B H4B 3.2797 no 4_665
H29B H13A 3.2136 no 3_555
H29B H24B 3.3606 no 4_564
H30A O21 3.2617 no 4_464
H30A C25 3.2283 no 4_464
H30A H25B 2.7006 no 4_464
H30A H25C 3.2884 no 4_464
H30A H26B 3.1200 no 4_464
H30A H35B 3.0841 no 4_464
H30B O8 2.7961 no 4_565
H30B O9 3.3953 no 4_565
H30B C35 3.4770 no 4_464
H30B H6B 2.6826 no 4_565
H30B H35A 3.2249 no 4_464
H30B H35B 2.8220 no 4_464
H30B H36A 3.5800 no 4_464
H31A C6 3.5592 no 4_565
H31A C18 3.4664 no .
H31A C19 3.2328 no .
H31A H6A 3.3910 no 4_565
H31A H6B 2.9070 no 4_565
H31A H18A 2.8396 no .
H31A H19A 3.0817 no .
H31A H19B 2.7894 no .
H31A H36A 3.4465 no 4_464
H31B O21 3.2594 no 4_464
H31B C26 3.2930 no 4_464
H31B C27 3.2708 no 4_464
H31B C36 3.2778 no 4_464
H31B H19B 3.1848 no .
H31B H26B 2.9309 no 4_464
H31B H27A 2.5193 no 4_464
H31B H35B 3.0963 no 4_464
H31B H36A 2.3282 no 4_464
H32A Cl2 3.2426 no .
H32A O17 3.3512 no .
H32A O18 2.9222 no .
H32A O19 2.8908 no .
H32A C26 3.3296 no 4_464
H32A C27 2.9127 no 4_464
H32A H12A 3.2178 no 1_655
H32A H12C 3.4433 no 1_655
H32A H19B 3.3954 no .
H32A H26B 2.7902 no 4_464
H32A H27A 2.5396 no 4_464
H32A H27B 2.6207 no 4_464
H32B O13 3.2676 no .
H32B O17 3.1474 no .
H32B O18 3.5346 no .
H32B C18 3.4406 no .
H32B C19 3.4536 no .
H32B H18A 3.1147 no .
H32B H19B 2.7030 no .
H33A O19 3.2623 no .
H33A C1 3.0877 no 2_665
H33A C12 3.5882 no 1_655
H33A H1A 2.8892 no 2_665
H33A H1B 2.6335 no 2_665
H33A H1C 3.2547 no 2_665
H33A H12A 2.6867 no 1_655
H33A H21A 3.5495 no 1_655
H33A H22B 3.0543 no 1_655
H33B C12 3.3132 no 1_655
H33B C21 3.3136 no 1_655
H33B H12A 2.6981 no 1_655
H33B H12C 3.1119 no 1_655
H33B H21A 2.7877 no 1_655
H33B H21B 2.9248 no 1_655
H33B H22B 3.2886 no 1_655
H33B H26B 3.3195 no 4_464
H34A Cl1 3.5424 no 1_656
H34A O10 2.5920 no 1_656
H34A C1 3.5604 no 2_665
H34A C23 3.3853 no 1_655
H34A H1B 3.2798 no 2_665
H34A H1C 3.0232 no 2_665
H34A H16A 3.1804 no .
H34A H23A 2.8079 no 1_655
H34A H23B 3.0767 no 1_655
H34B O10 3.5005 no 1_656
H34B O13 3.1812 no .
H34B C16 3.3390 no .
H34B C17 3.2881 no .
H34B H1B 3.1566 no 2_665
H34B H16A 2.6136 no .
H34B H17B 2.9236 no .
H34B H18A 3.5224 no .
H35A Cl1 3.4283 no 1_656
H35A O8 2.6335 no 1_656
H35A O10 3.1953 no 1_656
H35A C17 3.4618 no .
H35A H5A 3.1399 no 1_656
H35A H16A 3.4673 no .
H35A H17B 2.5936 no .
H35A H30B 3.2249 no 4_565
H35B O8 3.4695 no 1_656
H35B C30 3.3015 no 4_565
H35B H30A 3.0841 no 4_565
H35B H30B 2.8220 no 4_565
H35B H31B 3.0963 no 4_565
H36A C31 3.2285 no 4_565
H36A H19B 3.5328 no 4_565
H36A H30B 3.5800 no 4_565
H36A H31A 3.4465 no 4_565
H36A H31B 2.3282 no 4_565
H36B O29 2.5058 no 4_465
H36B H5A 3.1059 no 1_656
H36B H7A 3.4541 no 4_565
H36B H17B 2.8546 no .
H36B H18A 3.0743 no .
H36B H20B 3.4389 no 4_565
H36C O29 3.4047 no 4_465
H36C C7 3.2757 no 4_565
H36C H7A 2.3065 no 4_565
H36C H18A 3.3354 no .
H36C H20B 3.5801 no 4_565

loop_
_geom_torsion_atom_site_label_1
_geom_torsion_atom_site_label_2
_geom_torsion_atom_site_label_3
_geom_torsion_atom_site_label_4
_geom_torsion
_geom_torsion_publ_flag
O8 Cl1 O7 Na1 -8.3(4) no
O9 Cl1 O7 Na1 112.1(3) no
O10 Cl1 O7 Na1 -128.9(3) no
O18 Cl2 O17 Na2 78.3(4) no
O19 Cl2 O17 Na2 -164.5(3) no
O20 Cl2 O17 Na2 -45.7(4) no
O28 Cl3 O27 Na3 26.6(4) no
O29 Cl3 O27 Na3 146.1(3) no
O30 Cl3 O27 Na3 -94.1(4) no
O1 Na1 O2 C3 11.6(2) no
O1 Na1 O2 C4 146.3(3) no
O2 Na1 O1 C1 149.1(3) no
O2 Na1 O1 C2 20.75(19) no
O1 Na1 O3 C5 -51.8(3) no
O1 Na1 O3 C6 -179.53(17) no
O3 Na1 O1 C1 178.14(18) no
O3 Na1 O1 C2 49.8(3) no
O1 Na1 O4 C7 -131.7(4) no
O1 Na1 O4 C8 -1.5(6) no
O4 Na1 O1 C1 -37.5(6) no
O4 Na1 O1 C2 -165.8(4) no
O1 Na1 O5 C9 153.57(19) no
O1 Na1 O5 C10 -79.5(2) no
O5 Na1 O1 C1 -36.2(3) no
O5 Na1 O1 C2 -164.5(3) no
O1 Na1 O6 C11 48.8(2) no
O1 Na1 O6 C12 -72.6(2) no
O6 Na1 O1 C1 -100.9(3) no
O6 Na1 O1 C2 130.8(3) no
O1 Na1 O7 Cl1 143.6(3) no
O7 Na1 O1 C1 50.7(3) no
O7 Na1 O1 C2 -77.6(3) no
O2 Na1 O3 C5 -22.8(2) no
O2 Na1 O3 C6 -150.5(3) no
O3 Na1 O2 C3 -144.6(3) no
O3 Na1 O2 C4 -9.8(2) no
O2 Na1 O4 C7 39.9(4) no
O2 Na1 O4 C8 170.0(2) no
O4 Na1 O2 C3 -165.0(2) no
O4 Na1 O2 C4 -30.3(4) no
O2 Na1 O5 C9 164.9(3) no
O2 Na1 O5 C10 -68.1(4) no
O5 Na1 O2 C3 -0.7(5) no
O5 Na1 O2 C4 134.1(3) no
O2 Na1 O6 C11 114.6(2) no
O2 Na1 O6 C12 -6.9(3) no
O6 Na1 O2 C3 -68.8(3) no
O6 Na1 O2 C4 66.0(3) no
O2 Na1 O7 Cl1 76.8(3) no
O7 Na1 O2 C3 93.4(3) no
O7 Na1 O2 C4 -131.9(3) no
O3 Na1 O4 C7 19.55(19) no
O3 Na1 O4 C8 149.7(3) no
O4 Na1 O3 C5 141.5(3) no
O4 Na1 O3 C6 13.81(18) no
O3 Na1 O5 C9 -61.9(3) no
O3 Na1 O5 C10 65.1(3) no
O5 Na1 O3 C5 177.0(2) no
O5 Na1 O3 C6 49.3(3) no
O3 Na1 O6 C11 179.0(2) no
O3 Na1 O6 C12 57.6(2) no
O6 Na1 O3 C5 -134.7(3) no
O6 Na1 O3 C6 97.6(2) no
O3 Na1 O7 Cl1 9.5(4) no
O7 Na1 O3 C5 59.8(3) no
O7 Na1 O3 C6 -67.9(3) no
O4 Na1 O5 C9 -26.95(17) no
O4 Na1 O5 C10 100.0(3) no
O5 Na1 O4 C7 -133.1(3) no
O5 Na1 O4 C8 -2.9(3) no
O4 Na1 O6 C11 -111.8(2) no
O4 Na1 O6 C12 126.8(2) no
O6 Na1 O4 C7 -67.3(3) no
O6 Na1 O4 C8 62.9(3) no
O4 Na1 O7 Cl1 -58.1(3) no
O7 Na1 O4 C7 142.0(3) no
O7 Na1 O4 C8 -87.9(3) no
O5 Na1 O6 C11 -39.23(18) no
O5 Na1 O6 C12 -160.7(3) no
O6 Na1 O5 C9 -117.18(19) no
O6 Na1 O5 C10 9.79(18) no
O5 Na1 O7 Cl1 -128.6(3) no
O7 Na1 O5 C9 68.83(19) no
O7 Na1 O5 C10 -164.2(3) no
O6 Na1 O7 Cl1 -139.8(3) no
O7 Na1 O6 C11 -26.9(5) no
O7 Na1 O6 C12 -148.3(3) no
O11 Na2 O12 C15 7.93(19) no
O11 Na2 O12 C16 138.0(3) no
O12 Na2 O11 C13 158.5(3) no
O12 Na2 O11 C14 26.02(19) no
O11 Na2 O13 C17 -51.3(3) no
O11 Na2 O13 C18 176.3(2) no
O13 Na2 O11 C13 -169.4(2) no
O13 Na2 O11 C14 58.1(3) no
O11 Na2 O15 C21 -168.6(3) no
O11 Na2 O15 C22 62.5(3) no
O15 Na2 O11 C13 9.1(3) no
O15 Na2 O11 C14 -123.3(2) no
O11 Na2 O16 C23 -110.2(3) no
O11 Na2 O16 C24 108.0(3) no
O16 Na2 O11 C13 75.0(3) no
O16 Na2 O11 C14 -57.5(2) no
O11 Na2 O17 Cl2 86.7(3) no
O17 Na2 O11 C13 -101.2(3) no
O17 Na2 O11 C14 126.4(3) no
O12 Na2 O13 C17 -18.6(2) no
O12 Na2 O13 C18 -151.0(3) no
O13 Na2 O12 C15 -145.2(3) no
O13 Na2 O12 C16 -15.1(2) no
O12 Na2 O14 C19 54.7(3) no
O12 Na2 O14 C20 179.10(18) no
O14 Na2 O12 C15 -172.06(18) no
O14 Na2 O12 C16 -42.0(3) no
O12 Na2 O15 C21 126.4(3) no
O12 Na2 O15 C22 -2.5(4) no
O15 Na2 O12 C15 81.2(4) no
O15 Na2 O12 C16 -148.8(3) no
O12 Na2 O16 C23 -179.3(3) no
O12 Na2 O16 C24 38.9(3) no
O16 Na2 O12 C15 98.2(2) no
O16 Na2 O12 C16 -131.8(3) no
O12 Na2 O17 Cl2 154.5(3) no
O17 Na2 O12 C15 -71.8(3) no
O17 Na2 O12 C16 58.3(3) no
O13 Na2 O14 C19 27.78(18) no
O13 Na2 O14 C20 152.2(3) no
O14 Na2 O13 C17 138.7(3) no
O14 Na2 O13 C18 6.3(2) no
O13 Na2 O15 C21 9.9(4) no
O13 Na2 O15 C22 -119.0(2) no
O15 Na2 O13 C17 130.6(3) no
O15 Na2 O13 C18 -1.8(4) no
O13 Na2 O16 C23 119.0(3) no
O13 Na2 O16 C24 -22.8(3) no
O16 Na2 O13 C17 53.5(3) no
O16 Na2 O13 C18 -78.9(3) no
O13 Na2 O17 Cl2 -141.3(3) no
O17 Na2 O13 C17 -121.9(3) no
O17 Na2 O13 C18 105.7(3) no
O14 Na2 O15 C21 1.7(2) no
O14 Na2 O15 C22 -127.2(3) no
O15 Na2 O14 C19 -158.8(3) no
O15 Na2 O14 C20 -34.37(19) no
O14 Na2 O16 C23 52.4(3) no
O14 Na2 O16 C24 -89.4(3) no
O16 Na2 O14 C19 139.16(19) no
O16 Na2 O14 C20 -96.4(2) no
O14 Na2 O17 Cl2 -76.1(3) no
O17 Na2 O14 C19 -47.2(2) no
O17 Na2 O14 C20 77.2(2) no
O15 Na2 O16 C23 -8.9(2) no
O15 Na2 O16 C24 -150.7(3) no
O16 Na2 O15 C21 108.0(3) no
O16 Na2 O15 C22 -20.90(18) no
O15 Na2 O17 Cl2 -10.7(4) no
O17 Na2 O15 C21 -82.5(3) no
O17 Na2 O15 C22 148.58(19) no
O21 Na3 O22 C27 -22.7(2) no
O21 Na3 O22 C28 -151.5(3) no
O22 Na3 O21 C25 -141.7(3) no
O22 Na3 O21 C26 -10.0(2) no
O21 Na3 O23 C29 41.7(3) no
O21 Na3 O23 C30 169.20(19) no
O23 Na3 O21 C25 -161.8(2) no
O23 Na3 O21 C26 -30.1(4) no
O21 Na3 O24 C31 149.2(4) no
O21 Na3 O24 C32 15.4(6) no
O24 Na3 O21 C25 38.6(6) no
O24 Na3 O21 C26 170.3(4) no
O21 Na3 O25 C33 -154.7(3) no
O21 Na3 O25 C34 78.4(2) no
O25 Na3 O21 C25 45.9(3) no
O25 Na3 O21 C26 177.6(3) no
O21 Na3 O26 C35 -53.3(2) no
O21 Na3 O26 C36 77.0(3) no
O26 Na3 O21 C25 112.1(3) no
O26 Na3 O21 C26 -116.2(3) no
O21 Na3 O27 Cl3 -151.3(3) no
O27 Na3 O21 C25 -42.3(3) no
O27 Na3 O21 C26 89.5(3) no
O22 Na3 O23 C29 21.39(18) no
O22 Na3 O23 C30 148.9(3) no
O23 Na3 O22 C27 141.5(3) no
O23 Na3 O22 C28 12.77(19) no
O22 Na3 O24 C31 -30.5(4) no
O22 Na3 O24 C32 -164.2(2) no
O24 Na3 O22 C27 157.1(2) no
O24 Na3 O22 C28 28.4(4) no
O22 Na3 O25 C33 -171.9(3) no
O22 Na3 O25 C34 61.2(5) no
O25 Na3 O22 C27 -4.1(5) no
O25 Na3 O22 C28 -132.9(4) no
O22 Na3 O26 C35 -120.1(2) no
O22 Na3 O26 C36 10.3(4) no
O26 Na3 O22 C27 57.2(3) no
O26 Na3 O22 C28 -71.5(3) no
O22 Na3 O27 Cl3 -83.9(3) no
O27 Na3 O22 C27 -103.5(3) no
O27 Na3 O22 C28 127.7(2) no
O23 Na3 O24 C31 -14.94(19) no
O23 Na3 O24 C32 -148.7(3) no
O24 Na3 O23 C29 -146.4(3) no
O24 Na3 O23 C30 -18.90(19) no
O23 Na3 O25 C33 52.3(3) no
O23 Na3 O25 C34 -74.6(3) no
O25 Na3 O23 C29 -176.83(18) no
O25 Na3 O23 C30 -49.3(3) no
O23 Na3 O26 C35 173.2(2) no
O23 Na3 O26 C36 -56.4(3) no
O26 Na3 O23 C29 126.0(2) no
O26 Na3 O23 C30 -106.5(3) no
O23 Na3 O27 Cl3 -15.9(4) no
O27 Na3 O23 C29 -65.0(3) no
O27 Na3 O23 C30 62.6(3) no
O24 Na3 O25 C33 22.42(19) no
O24 Na3 O25 C34 -104.5(3) no
O25 Na3 O24 C31 141.4(3) no
O25 Na3 O24 C32 7.6(2) no
O24 Na3 O26 C35 105.6(3) no
O24 Na3 O26 C36 -124.1(3) no
O26 Na3 O24 C31 76.0(3) no
O26 Na3 O24 C32 -57.8(3) no
O24 Na3 O27 Cl3 50.4(3) no
O27 Na3 O24 C31 -131.6(3) no
O27 Na3 O24 C32 94.6(3) no
O25 Na3 O26 C35 36.53(19) no
O25 Na3 O26 C36 166.8(4) no
O26 Na3 O25 C33 119.1(3) no
O26 Na3 O25 C34 -7.86(19) no
O25 Na3 O27 Cl3 120.3(3) no
O27 Na3 O25 C33 -70.8(2) no
O27 Na3 O25 C34 162.3(2) no
O26 Na3 O27 Cl3 139.9(3) no
O27 Na3 O26 C35 14.9(5) no
O27 Na3 O26 C36 145.3(3) no
Na1 O1 C2 C3 -49.6(5) no
C1 O1 C2 C3 179.0(5) no
Na1 O2 C3 C2 -41.0(5) no
Na1 O2 C4 C5 39.6(5) no
C3 O2 C4 C5 175.6(4) no
C4 O2 C3 C2 -176.7(4) no
Na1 O3 C5 C4 51.4(5) no
Na1 O3 C6 C7 -44.0(5) no
C5 O3 C6 C7 -171.2(4) no
C6 O3 C5 C4 178.4(4) no
Na1 O4 C7 C6 -49.8(5) no
Na1 O4 C8 C9 31.5(6) no
C7 O4 C8 C9 161.4(5) no
C8 O4 C7 C6 179.5(5) no
Na1 O5 C9 C8 55.5(4) no
Na1 O5 C10 C11 20.4(5) no
C9 O5 C10 C11 142.7(4) no
C10 O5 C9 C8 -74.6(5) no
Na1 O6 C11 C10 66.5(3) no
C12 O6 C11 C10 -172.8(4) no
Na2 O11 C14 C15 -56.3(4) no
C13 O11 C14 C15 167.9(4) no
Na2 O12 C15 C14 -39.2(5) no
Na2 O12 C16 C17 45.0(5) no
C15 O12 C16 C17 174.9(4) no
C16 O12 C15 C14 -170.5(4) no
Na2 O13 C17 C16 48.2(5) no
Na2 O13 C18 C19 -37.4(5) no
C17 O13 C18 C19 -169.3(4) no
C18 O13 C17 C16 -178.9(4) no
Na2 O14 C19 C18 -58.3(4) no
Na2 O14 C20 C21 64.0(4) no
C19 O14 C20 C21 -173.3(4) no
C20 O14 C19 C18 179.6(4) no
Na2 O15 C21 C20 29.4(5) no
Na2 O15 C22 C23 49.0(4) no
C21 O15 C22 C23 -80.5(4) no
C22 O15 C21 C20 156.8(4) no
Na2 O16 C23 C22 35.9(5) no
C24 O16 C23 C22 -179.4(5) no
Na3 O21 C26 C27 39.8(5) no
C25 O21 C26 C27 173.8(4) no
Na3 O22 C27 C26 52.1(4) no
Na3 O22 C28 C29 -43.8(5) no
C27 O22 C28 C29 -172.6(4) no
C28 O22 C27 C26 -177.4(4) no
Na3 O23 C29 C28 -51.0(5) no
Na3 O23 C30 C31 49.4(5) no
C29 O23 C30 C31 176.3(4) no
C30 O23 C29 C28 -177.9(4) no
Na3 O24 C31 C30 45.9(5) no
Na3 O24 C32 C33 -35.7(5) no
C31 O24 C32 C33 -169.5(4) no
C32 O24 C31 C30 -180.0(4) no
Na3 O25 C33 C32 -52.1(5) no
Na3 O25 C34 C35 -21.7(6) no
C33 O25 C34 C35 -145.6(4) no
C34 O25 C33 C32 77.2(5) no
Na3 O26 C35 C34 -63.8(5) no
C36 O26 C35 C34 161.7(5) no
O1 C2 C3 O2 61.2(6) no
O2 C4 C5 O3 -59.8(5) no
O3 C6 C7 O4 62.7(7) no
O4 C8 C9 O5 -61.6(6) no
O5 C10 C11 O6 -60.7(5) no
O11 C14 C15 O12 64.6(6) no
O12 C16 C17 O13 -61.4(6) no
O13 C18 C19 O14 63.5(6) no
O14 C20 C21 O15 -61.7(5) no
O15 C22 C23 O16 -57.0(5) no
O21 C26 C27 O22 -61.2(5) no
O22 C28 C29 O23 62.4(6) no
O23 C30 C31 O24 -62.9(6) no
O24 C32 C33 O25 60.6(6) no
O25 C34 C35 O26 58.7(7) no
